data_4349283
loop_
_publ_author_name
'Agnew, Douglas W.'
'Sampson, Matthew D.'
'Moore, Curtis E.'
'Rheingold, Arnold L.'
'Kubiak, Clifford P.'
'Figueroa, Joshua S.'

_publ_section_title
;
 Electrochemical Properties and CO<sub>2</sub>-Reduction Ability of
 m-Terphenyl Isocyanide Supported Manganese Tricarbonyl Complexes.
;
_journal_issue 23
_journal_name_full 'Inorganic chemistry'
_journal_page_first 12400
_journal_page_last 12408
_journal_paper_doi 10.1021/acs.inorgchem.6b02299
_journal_volume 55
_journal_year 2016
_chemical_formula_moiety 'C100 H111 Mn2 N3 O7'
_chemical_formula_sum 'C100 H111 Mn2 N3 O7'
_chemical_formula_weight 1576.79
_chemical_name_common Mn2(CO)7(CNArDipp2)3
_space_group_crystal_system monoclinic
_space_group_IT_number 14
_space_group_name_Hall '-P 2ybc'
_space_group_name_H-M_alt 'P 1 21/c 1'
_atom_sites_solution_hydrogens geom
_atom_sites_solution_primary direct
_atom_sites_solution_secondary difmap
_audit_creation_date 2014-12-31
_audit_creation_method
;
Olex2 1.2-beta
(compiled 2014.12.26 svn.r3119 for OlexSys, GUI svn.r4975)
;
_cell_angle_alpha 90
_cell_angle_beta 90.045(3)
_cell_angle_gamma 90
_cell_formula_units_Z 4
_cell_length_a 25.964(3)
_cell_length_b 11.7576(13)
_cell_length_c 29.248(4)
_cell_measurement_reflns_used 9902
_cell_measurement_temperature 100
_cell_measurement_theta_max 25.284
_cell_measurement_theta_min 2.353
_cell_volume 8928.7(19)
_computing_cell_refinement 'SAINT v8.34A (Bruker, 2013)'
_computing_data_collection 'APEX2 v2013.6-2 (Bruker, 2013)'
_computing_data_reduction 'SAINT v8.34A (Bruker, 2013)'
_computing_molecular_graphics 'Olex2 (Dolomanov et al., 2009)'
_computing_publication_material 'Olex2 (Dolomanov et al., 2009)'
_computing_structure_refinement 'ShelXL (Sheldrick, 2008)'
_computing_structure_solution 'ShelXT (Sheldrick, 2008)'
_diffrn_ambient_temperature 100
_diffrn_detector 'Bruker APEX-II CCD'
_diffrn_detector_area_resol_mean 7.9
_diffrn_detector_type 'CCD Area Detector'
_diffrn_measured_fraction_theta_full 1.000
_diffrn_measured_fraction_theta_max 0.990
_diffrn_measurement_device 'Kappa Four-Circle Diffractometer'
_diffrn_measurement_device_type 'Bruker APEX II Ultra'
_diffrn_measurement_method '\w and \f scans'
_diffrn_radiation_monochromator 'Double Bounce Multilayer Mirrors'
_diffrn_radiation_probe x-ray
_diffrn_radiation_type MoK\a
_diffrn_radiation_wavelength 0.71073
_diffrn_reflns_av_R_equivalents 0.0378
_diffrn_reflns_av_unetI/netI 0.0507
_diffrn_reflns_Laue_measured_fraction_full 1.000
_diffrn_reflns_Laue_measured_fraction_max 0.990
_diffrn_reflns_limit_h_max 31
_diffrn_reflns_limit_h_min -29
_diffrn_reflns_limit_k_max 11
_diffrn_reflns_limit_k_min -14
_diffrn_reflns_limit_l_max 27
_diffrn_reflns_limit_l_min -35
_diffrn_reflns_number 49560
_diffrn_reflns_point_group_measured_fraction_full 1.000
_diffrn_reflns_point_group_measured_fraction_max 0.990
_diffrn_reflns_theta_full 25.000
_diffrn_reflns_theta_max 25.465
_diffrn_reflns_theta_min 1.048
_diffrn_source 'Micro Focus Rotating Anode'
_diffrn_source_type 'Bruker TXS'
_diffrn_standards_number 0
_exptl_absorpt_coefficient_mu 0.338
_exptl_absorpt_correction_T_max 0.0439
_exptl_absorpt_correction_T_min 0.0229
_exptl_absorpt_correction_type multi-scan
_exptl_absorpt_process_details
;
SADABS-2014/4 (Bruker,2014/4) was used for absorption correction.
wR2(int) was 0.1302 before and 0.0462 after correction.
The Ratio of minimum to maximum transmission is 0.5216.
The \l/2 correction factor is 0.00150.
;
_exptl_crystal_colour Yellow
_exptl_crystal_colour_primary yellow
_exptl_crystal_density_diffrn 1.173
_exptl_crystal_description Plate
_exptl_crystal_F_000 3352
_exptl_crystal_size_max 0.167
_exptl_crystal_size_mid 0.151
_exptl_crystal_size_min 0.033
_refine_diff_density_max 0.528
_refine_diff_density_min -0.577
_refine_diff_density_rms 0.101
_refine_ls_extinction_method none
_refine_ls_goodness_of_fit_ref 1.207
_refine_ls_hydrogen_treatment constr
_refine_ls_matrix_type full
_refine_ls_number_parameters 1277
_refine_ls_number_reflns 16396
_refine_ls_number_restraints 744
_refine_ls_restrained_S_all 1.182
_refine_ls_R_factor_all 0.1439
_refine_ls_R_factor_gt 0.1298
_refine_ls_shift/su_max 0.000
_refine_ls_shift/su_mean 0.000
_refine_ls_structure_factor_coef Fsqd
_refine_ls_weighting_details 'w=1/[\s^2^(Fo^2^)+92.6908P] where P=(Fo^2^+2Fc^2^)/3'
_refine_ls_weighting_scheme calc
_refine_ls_wR_factor_gt 0.2854
_refine_ls_wR_factor_ref 0.2909
_reflns_Friedel_coverage 0.000
_reflns_number_gt 13842
_reflns_number_total 16396
_reflns_threshold_expression 'I > 2\s(I)'
_cod_data_source_file ic6b02299_si_002.cif
_cod_data_source_block JFig970
_cod_depositor_comments
;
The following automatic conversions were performed:

data item '_diffrn_radiation_probe' value 'X-ray' was changed to
'x-ray' in accordance with the
/home/saulius/struct/COD-crude-data/automatic-downloads/DataCite-retrospective/ACS/depositions/lib/dictionaries/cif_core.dic
dictionary named 'cif_core.dic' version 2.4.2 last updated on
2011-04-26.

data item '_exptl_crystal_colour_primary' value 'Yellow' was changed
to 'yellow' in accordance with the
/home/saulius/struct/COD-crude-data/automatic-downloads/DataCite-retrospective/ACS/depositions/lib/dictionaries/cif_core.dic
dictionary named 'cif_core.dic' version 2.4.2 last updated on
2011-04-26.

Automatic conversion script
Id: cif_fix_values 6909 2019-04-08 15:41:33Z antanas 
;
_cod_database_code 4349283
_shelx_space_group_comment
;
The symmetry employed for this shelxl refinement is uniquely defined
by the following loop, which should always be used as a source of
symmetry information in preference to the above space-group names.
They are only intended as comments.
;
_shelx_estimated_absorpt_t_max 0.989
_shelx_estimated_absorpt_t_min 0.946
_olex2_refinement_description
;
1. Twinned data refinement
 Scales: 0.9756(8) 0.0244(8)
2. Fixed Uiso
 At 1.2 times of:
  All C(H) groups, All C(H,H) groups
 At 1.5 times of:
  All C(H,H,H) groups
3. Uiso/Uaniso restraints and constraints
Uanis(C97B) = Uanis(C97)
Uanis(C96B) = Uanis(C96)
Uanis(C85) = Uanis(C85B)
Uanis(C83) = Uanis(C83B)
Uanis(C84) = Uanis(C84B)
Uanis(C78B) = Uanis(C78)
Uanis(C79B) = Uanis(C79)
Uanis(C80B) = Uanis(C80)
Uanis(C81B) = Uanis(C81)
Uanis(C82) = Uanis(C82B)
Uanis(C77) = Uanis(C77B)
Uanis(C86B) = Uanis(C86)
Uanis(C87B) = Uanis(C87)
Uanis(C88B) = Uanis(C88)
Uanis(C70) = Uanis(C70B)
Uanis(C68B) = Uanis(C68)
Uanis(C69B) = Uanis(C69)
Uanis(C64) = Uanis(C64B)
Uanis(C63) = Uanis(C63B)
Uanis(C62) = Uanis(C62B)
Uanis(C61) = Uanis(C61B)
Uanis(C60) = Uanis(C60B)
Uanis(C59) = Uanis(C59B)
Uanis(C65) = Uanis(C65B)
Uanis(C67) = Uanis(C67B)
Uanis(C66) = Uanis(C66B)
Uanis(C46B) = Uanis(C46)
Uanis(C45B) = Uanis(C45)
Uanis(C44) = Uanis(C44B)
Uanis(C43B) = Uanis(C43)
Uanis(C42) = Uanis(C42B)
Uanis(C41) = Uanis(C41B)
Uanis(C47B) = Uanis(C47)
Uanis(C52B) = Uanis(C52)
Uanis(C56B) = Uanis(C56)
Uanis(C57B) = Uanis(C57)
Uanis(C58B) = Uanis(C58)
Uanis(C51B) = Uanis(C51)
Uanis(C52) = Uanis(C52B)
Uanis(C50B) = Uanis(C50)
Uanis(C49) = Uanis(C49B)
Uanis(C48) = Uanis(C48B)
Uanis(C47) = Uanis(C47B)
Uanis(C54) = Uanis(C54B)
4. Rigid body (RIGU) restrains
 Mn2, Mn2B, O7, O7B, O8, O8B, O9, O9B, O10, O10B, C7, C7B, C8, C8B, C9, C9B,
 C10, C10B
 with sigma for 1-2 distances of 0.004 and sigma for 1-3 distances of 0.004
 C77, C77B, C78, C78B, C79, C79B, C80, C80B, C81, C81B, C82, C82B, C83, C83B,
 C84, C84B, C85, C85B, C86, C86B, C87, C87B, C88, C88B
 with sigma for 1-2 distances of 0.004 and sigma for 1-3 distances of 0.004
 C41, C41B, C42, C42B, C43, C43B, C44, C44B, C45, C45B, C46, C46B, C47, C47B,
 C48, C48B, C49, C49B, C50, C50B, C51, C51B, C52, C52B, C53, C53B, C54, C54B,
 C55, C55B, C56, C56B, C57, C57B, C58, C58B, C59, C59B, C60, C60B, C61, C61B,
 C62, C62B, C63, C63B, C64, C64B, C65, C65B, C66, C66B, C67, C67B, C68, C68B,
 C69, C69B, C70, C70B
 with sigma for 1-2 distances of 0.004 and sigma for 1-3 distances of 0.004
5. Others
 Sof(Mn2B)=Sof(O7B)=Sof(O8B)=Sof(O9B)=Sof(O10B)=Sof(C7B)=Sof(C8B)=Sof(C9B)=
 Sof(C10B)=1-FVAR(1)
 Sof(Mn2)=Sof(O7)=Sof(O8)=Sof(O9)=Sof(O10)=Sof(C7)=Sof(C8)=Sof(C9)=Sof(C10)=
 FVAR(1)
 Sof(H95A)=Sof(C96B)=Sof(H96D)=Sof(H96E)=Sof(H96F)=Sof(C97B)=Sof(H97D)=
 Sof(H97E)=Sof(H97F)=1-FVAR(2)
 Sof(H95)=Sof(C96)=Sof(H96A)=Sof(H96B)=Sof(H96C)=Sof(C97)=Sof(H97A)=Sof(H97B)=
 Sof(H97C)=FVAR(2)
 Sof(C77B)=Sof(C78B)=Sof(C79B)=Sof(H79B)=Sof(C80B)=Sof(H80B)=Sof(C81B)=
 Sof(H81B)=Sof(C82B)=Sof(C83B)=Sof(H83B)=Sof(C84B)=Sof(H84D)=Sof(H84E)=
 Sof(H84F)=Sof(C85B)=Sof(H85D)=Sof(H85E)=Sof(H85F)=Sof(C86B)=Sof(H86B)=
 Sof(C87B)=Sof(H87D)=Sof(H87E)=Sof(H87F)=Sof(C88B)=Sof(H88D)=Sof(H88E)=
 Sof(H88F)=1-FVAR(3)
 Sof(C77)=Sof(C78)=Sof(C79)=Sof(H79)=Sof(C80)=Sof(H80)=Sof(C81)=Sof(H81)=
 Sof(C82)=Sof(C83)=Sof(H83)=Sof(C84)=Sof(H84A)=Sof(H84B)=Sof(H84C)=Sof(C85)=
 Sof(H85A)=Sof(H85B)=Sof(H85C)=Sof(C86)=Sof(H86)=Sof(C87)=Sof(H87A)=Sof(H87B)=
 Sof(H87C)=Sof(C88)=Sof(H88A)=Sof(H88B)=Sof(H88C)=FVAR(3)
 Sof(C41B)=Sof(C42B)=Sof(C43B)=Sof(H43B)=Sof(C44B)=Sof(H44B)=Sof(C45B)=
 Sof(H45B)=Sof(C46B)=Sof(C47B)=Sof(C48B)=Sof(C49B)=Sof(H49B)=Sof(C50B)=
 Sof(H50B)=Sof(C51B)=Sof(H51B)=Sof(C52B)=Sof(C53B)=Sof(H53B)=Sof(C54B)=
 Sof(H54D)=Sof(H54E)=Sof(H54F)=Sof(C55B)=Sof(H55D)=Sof(H55E)=Sof(H55F)=
 Sof(C56B)=Sof(H56B)=Sof(C57B)=Sof(H57D)=Sof(H57E)=Sof(H57F)=Sof(C58B)=
 Sof(H58D)=Sof(H58E)=Sof(H58F)=Sof(C59B)=Sof(C60B)=Sof(C61B)=Sof(H61B)=
 Sof(C62B)=Sof(H62B)=Sof(C63B)=Sof(H63B)=Sof(C64B)=Sof(C65B)=Sof(H65B)=
 Sof(C66B)=Sof(H66D)=Sof(H66E)=Sof(H66F)=Sof(C67B)=Sof(H67D)=Sof(H67E)=
 Sof(H67F)=Sof(C68B)=Sof(H68B)=Sof(C69B)=Sof(H69D)=Sof(H69E)=Sof(H69F)=
 Sof(C70B)=Sof(H70D)=Sof(H70E)=Sof(H70F)=1-FVAR(4)
 Sof(C41)=Sof(C42)=Sof(C43)=Sof(H43)=Sof(C44)=Sof(H44)=Sof(C45)=Sof(H45)=
 Sof(C46)=Sof(C47)=Sof(C48)=Sof(C49)=Sof(H49)=Sof(C50)=Sof(H50)=Sof(C51)=
 Sof(H51)=Sof(C52)=Sof(C53)=Sof(H53)=Sof(C54)=Sof(H54A)=Sof(H54B)=Sof(H54C)=
 Sof(C55)=Sof(H55A)=Sof(H55B)=Sof(H55C)=Sof(C56)=Sof(H56)=Sof(C57)=Sof(H57A)=
 Sof(H57B)=Sof(H57C)=Sof(C58)=Sof(H58A)=Sof(H58B)=Sof(H58C)=Sof(C59)=Sof(C60)=
 Sof(C61)=Sof(H61)=Sof(C62)=Sof(H62)=Sof(C63)=Sof(H63)=Sof(C64)=Sof(C65)=
 Sof(H65)=Sof(C66)=Sof(H66A)=Sof(H66B)=Sof(H66C)=Sof(C67)=Sof(H67A)=Sof(H67B)=
 Sof(H67C)=Sof(C68)=Sof(H68)=Sof(C69)=Sof(H69A)=Sof(H69B)=Sof(H69C)=Sof(C70)=
 Sof(H70A)=Sof(H70B)=Sof(H70C)=FVAR(4)
6.a Ternary CH refined with riding coordinates:
 C23(H23), C26(H26), C35(H35), C38(H38), C53(H53), C53B(H53B), C56(H56),
 C56B(H56B), C65(H65), C65B(H65B), C68(H68), C68B(H68B), C83(H83), C83B(H83B),
 C86(H86), C86B(H86B), C95(H95), C95(H95A), C98(H98)
6.b Aromatic/amide H refined with riding coordinates:
 C13(H13), C14(H14), C15(H15), C19(H19), C20(H20), C21(H21), C31(H31),
 C32(H32), C33(H33), C43(H43), C43B(H43B), C44(H44), C44B(H44B), C45(H45),
 C45B(H45B), C49(H49), C49B(H49B), C50(H50), C50B(H50B), C51(H51), C51B(H51B),
 C61(H61), C61B(H61B), C62(H62), C62B(H62B), C63(H63), C63B(H63B), C73(H73),
 C74(H74), C75(H75), C79(H79), C79B(H79B), C80(H80), C80B(H80B), C81(H81),
 C81B(H81B), C91(H91), C92(H92), C93(H93)
6.c Idealised Me refined as rotating group:
 C24(H24A,H24B,H24C), C25(H25A,H25B,H25C), C27(H27A,H27B,H27C), C28(H28A,H28B,
 H28C), C36(H36A,H36B,H36C), C37(H37A,H37B,H37C), C39(H39A,H39B,H39C), C40(H40A,
 H40B,H40C), C54(H54A,H54B,H54C), C54B(H54D,H54E,H54F), C55(H55A,H55B,H55C),
 C55B(H55D,H55E,H55F), C57(H57A,H57B,H57C), C57B(H57D,H57E,H57F), C58(H58A,H58B,
 H58C), C58B(H58D,H58E,H58F), C66(H66A,H66B,H66C), C66B(H66D,H66E,H66F),
 C67(H67A,H67B,H67C), C67B(H67D,H67E,H67F), C69(H69A,H69B,H69C), C69B(H69D,H69E,
 H69F), C70(H70A,H70B,H70C), C70B(H70D,H70E,H70F), C84(H84A,H84B,H84C),
 C84B(H84D,H84E,H84F), C85(H85A,H85B,H85C), C85B(H85D,H85E,H85F), C87(H87A,H87B,
 H87C), C87B(H87D,H87E,H87F), C88(H88A,H88B,H88C), C88B(H88D,H88E,H88F),
 C96(H96A,H96B,H96C), C96B(H96D,H96E,H96F), C97(H97A,H97B,H97C), C97B(H97D,H97E,
 H97F), C99(H99A,H99B,H99C), C100(H10A,H10B,H10C)
;
_shelx_shelxl_version_number 2014/7
_olex2_submission_special_instructions 'No special instructions were received'

loop_
_space_group_symop_operation_xyz
'x, y, z'
'-x, y+1/2, -z+1/2'
'-x, -y, -z'
'x, -y-1/2, z-1/2'

loop_
_atom_site_label
_atom_site_type_symbol
_atom_site_fract_x
_atom_site_fract_y
_atom_site_fract_z
_atom_site_U_iso_or_equiv
_atom_site_adp_type
_atom_site_occupancy
_atom_site_site_symmetry_order
_atom_site_calc_flag
_atom_site_refinement_flags_posn
_atom_site_refinement_flags_adp
_atom_site_refinement_flags_occupancy
_atom_site_disorder_assembly
_atom_site_disorder_group
Mn1 Mn 0.31532(4) 0.56049(10) 0.44909(3) 0.0234(2) Uani 1 1 d . . . . .
Mn2 Mn 0.22363(18) 0.4948(4) 0.39255(16) 0.0288(9) Uani 0.497(7) 1 d . U P A 1
Mn2B Mn 0.22004(17) 0.5373(4) 0.40181(15) 0.0250(8) Uani 0.503(7) 1 d . U P A 2
O4 O 0.3439(2) 0.3189(6) 0.4316(2) 0.0508(16) Uani 1 1 d . . . . .
O5 O 0.4058(2) 0.6017(5) 0.50719(19) 0.0426(14) Uani 1 1 d . . . . .
O6 O 0.2767(2) 0.8000(5) 0.4549(3) 0.0544(17) Uani 1 1 d . . . . .
O7 O 0.2720(5) 0.6299(13) 0.3173(4) 0.056(4) Uani 0.497(7) 1 d . U P A 1
O7B O 0.2197(5) 0.7770(11) 0.3671(4) 0.052(4) Uani 0.503(7) 1 d . U P A 2
O8 O 0.2777(5) 0.2896(11) 0.3535(4) 0.047(3) Uani 0.497(7) 1 d . U P A 1
O8B O 0.2914(5) 0.4660(16) 0.3280(4) 0.076(6) Uani 0.503(7) 1 d . U P A 2
O9 O 0.1941(8) 0.344(2) 0.4688(7) 0.108(9) Uani 0.497(7) 1 d . U P A 1
O9B O 0.2207(7) 0.3026(13) 0.4420(7) 0.075(5) Uani 0.503(7) 1 d . U P A 2
O10 O 0.1711(7) 0.696(2) 0.4319(10) 0.141(12) Uani 0.497(7) 1 d . U P A 1
O10B O 0.1670(6) 0.6389(14) 0.4822(5) 0.067(4) Uani 0.503(7) 1 d . U P A 2
N1 N 0.3793(2) 0.6324(5) 0.36585(19) 0.0222(12) Uani 1 1 d . . . . .
N2 N 0.2643(2) 0.4878(5) 0.53908(19) 0.0290(14) Uani 1 1 d . . . . .
N3 N 0.1245(3) 0.4605(6) 0.3462(3) 0.0434(18) Uani 1 1 d . . . . .
C1 C 0.3528(3) 0.6038(6) 0.3961(2) 0.0235(15) Uani 1 1 d . . . . .
C2 C 0.2810(3) 0.5162(6) 0.5033(2) 0.0267(15) Uani 1 1 d . . . . .
C3 C 0.1620(3) 0.4804(9) 0.3651(3) 0.050(3) Uani 1 1 d . . . . .
C4 C 0.3321(3) 0.4107(6) 0.4371(2) 0.0266(16) Uani 1 1 d . . . . .
C5 C 0.3708(3) 0.5861(6) 0.4840(2) 0.0271(16) Uani 1 1 d . . . . .
C6 C 0.2898(3) 0.7078(7) 0.4526(3) 0.0337(18) Uani 1 1 d . . . . .
C7 C 0.2532(6) 0.5830(14) 0.3477(5) 0.031(3) Uani 0.497(7) 1 d . U P A 1
C7B C 0.2214(7) 0.6858(14) 0.3798(5) 0.037(3) Uani 0.503(7) 1 d . U P A 2
C8 C 0.2575(6) 0.3662(14) 0.3686(6) 0.035(3) Uani 0.497(7) 1 d . U P A 1
C8B C 0.2645(6) 0.4962(16) 0.3571(5) 0.037(3) Uani 0.503(7) 1 d . U P A 2
C9 C 0.2078(9) 0.4033(19) 0.4399(7) 0.040(4) Uani 0.497(7) 1 d . U P A 1
C9B C 0.2235(9) 0.3951(18) 0.4258(7) 0.041(4) Uani 0.503(7) 1 d . U P A 2
C10 C 0.1930(7) 0.6168(17) 0.4187(7) 0.047(4) Uani 0.497(7) 1 d . U P A 1
C10B C 0.1876(6) 0.5978(14) 0.4514(6) 0.036(3) Uani 0.503(7) 1 d . U P A 2
C11 C 0.4177(2) 0.6676(6) 0.3354(2) 0.0219(14) Uani 1 1 d . . . . .
C12 C 0.4463(3) 0.5840(6) 0.3117(2) 0.0264(15) Uani 1 1 d . . . . .
C13 C 0.4866(3) 0.6209(7) 0.2848(2) 0.0335(18) Uani 1 1 d . . . . .
H13 H 0.5068 0.5664 0.2689 0.040 Uiso 1 1 calc R . . . .
C14 C 0.4984(3) 0.7336(7) 0.2805(3) 0.0335(18) Uani 1 1 d . . . . .
H14 H 0.5267 0.7566 0.2621 0.040 Uiso 1 1 calc R . . . .
C15 C 0.4686(3) 0.8146(7) 0.3030(3) 0.0330(18) Uani 1 1 d . . . . .
H15 H 0.4767 0.8929 0.2995 0.040 Uiso 1 1 calc R . . . .
C16 C 0.4277(3) 0.7836(6) 0.3303(2) 0.0268(16) Uani 1 1 d . . . . .
C17 C 0.4327(3) 0.4592(6) 0.3144(2) 0.0272(16) Uani 1 1 d . . . . .
C18 C 0.3972(3) 0.4122(6) 0.2832(3) 0.0295(16) Uani 1 1 d . . . . .
C19 C 0.3864(3) 0.2965(7) 0.2860(3) 0.0350(18) Uani 1 1 d . . . . .
H19 H 0.3620 0.2644 0.2655 0.042 Uiso 1 1 calc R . . . .
C20 C 0.4096(3) 0.2278(7) 0.3173(3) 0.040(2) Uani 1 1 d . . . . .
H20 H 0.4016 0.1490 0.3182 0.048 Uiso 1 1 calc R . . . .
C21 C 0.4449(3) 0.2727(7) 0.3478(3) 0.040(2) Uani 1 1 d . . . . .
H21 H 0.4611 0.2247 0.3697 0.048 Uiso 1 1 calc R . . . .
C22 C 0.4568(3) 0.3899(7) 0.3466(3) 0.0327(17) Uani 1 1 d . . . . .
C23 C 0.3730(3) 0.4851(7) 0.2460(3) 0.0370(18) Uani 1 1 d . . . . .
H23 H 0.3691 0.5638 0.2585 0.044 Uiso 1 1 calc R . . . .
C24 C 0.4083(3) 0.4923(8) 0.2037(3) 0.045(2) Uani 1 1 d . . . . .
H24A H 0.4420 0.5227 0.2127 0.068 Uiso 1 1 calc GR . . . .
H24B H 0.3927 0.5425 0.1809 0.068 Uiso 1 1 calc GR . . . .
H24C H 0.4128 0.4162 0.1906 0.068 Uiso 1 1 calc GR . . . .
C25 C 0.3199(4) 0.4448(10) 0.2304(4) 0.071(3) Uani 1 1 d . . . . .
H25A H 0.3223 0.3662 0.2194 0.106 Uiso 1 1 calc GR . . . .
H25B H 0.3076 0.4938 0.2056 0.106 Uiso 1 1 calc GR . . . .
H25C H 0.2958 0.4485 0.2561 0.106 Uiso 1 1 calc GR . . . .
C26 C 0.4954(3) 0.4360(8) 0.3815(3) 0.040(2) Uani 1 1 d . . . . .
H26 H 0.4955 0.5207 0.3786 0.049 Uiso 1 1 calc R . . . .
C27 C 0.5503(3) 0.3943(12) 0.3709(4) 0.076(4) Uani 1 1 d . . . . .
H27A H 0.5497 0.3120 0.3654 0.114 Uiso 1 1 calc GR . . . .
H27B H 0.5729 0.4110 0.3969 0.114 Uiso 1 1 calc GR . . . .
H27C H 0.5632 0.4332 0.3436 0.114 Uiso 1 1 calc GR . . . .
C28 C 0.4811(3) 0.4080(9) 0.4305(3) 0.046(2) Uani 1 1 d . . . . .
H28A H 0.4459 0.4340 0.4366 0.070 Uiso 1 1 calc GR . . . .
H28B H 0.5050 0.4463 0.4514 0.070 Uiso 1 1 calc GR . . . .
H28C H 0.4831 0.3256 0.4352 0.070 Uiso 1 1 calc GR . . . .
C29 C 0.3941(3) 0.8735(6) 0.3518(3) 0.0318(17) Uani 1 1 d . . . . .
C30 C 0.4087(3) 0.9245(7) 0.3934(3) 0.041(2) Uani 1 1 d . . . . .
C31 C 0.3773(5) 1.0109(8) 0.4097(4) 0.063(3) Uani 1 1 d . . . . .
H31 H 0.3872 1.0483 0.4371 0.076 Uiso 1 1 calc R . . . .
C32 C 0.3338(5) 1.0444(9) 0.3889(5) 0.076(4) Uani 1 1 d . . . . .
H32 H 0.3129 1.1023 0.4020 0.091 Uiso 1 1 calc R . . . .
C33 C 0.3197(4) 0.9938(8) 0.3482(4) 0.058(3) Uani 1 1 d . . . . .
H33 H 0.2891 1.0170 0.3331 0.070 Uiso 1 1 calc R . . . .
C34 C 0.3500(3) 0.9093(7) 0.3293(3) 0.0381(19) Uani 1 1 d . . . . .
C35 C 0.4562(4) 0.8909(8) 0.4187(3) 0.047(2) Uani 1 1 d . . . . .
H35 H 0.4697 0.8196 0.4044 0.057 Uiso 1 1 calc R . . . .
C36 C 0.4977(4) 0.9825(11) 0.4140(3) 0.074(4) Uani 1 1 d . . . . .
H36A H 0.5046 0.9963 0.3815 0.111 Uiso 1 1 calc GR . . . .
H36B H 0.5294 0.9568 0.4290 0.111 Uiso 1 1 calc GR . . . .
H36C H 0.4857 1.0530 0.4283 0.111 Uiso 1 1 calc GR . . . .
C37 C 0.4460(5) 0.8661(9) 0.4698(3) 0.070(3) Uani 1 1 d . . . . .
H37A H 0.4373 0.9372 0.4855 0.106 Uiso 1 1 calc GR . . . .
H37B H 0.4769 0.8329 0.4836 0.106 Uiso 1 1 calc GR . . . .
H37C H 0.4172 0.8126 0.4726 0.106 Uiso 1 1 calc GR . . . .
C38 C 0.3355(3) 0.8643(8) 0.2823(3) 0.044(2) Uani 1 1 d . . . . .
H38 H 0.3511 0.7871 0.2788 0.052 Uiso 1 1 calc R . . . .
C39 C 0.3577(4) 0.9408(10) 0.2452(4) 0.067(3) Uani 1 1 d . . . . .
H39A H 0.3411 1.0155 0.2465 0.100 Uiso 1 1 calc GR . . . .
H39B H 0.3515 0.9064 0.2151 0.100 Uiso 1 1 calc GR . . . .
H39C H 0.3949 0.9496 0.2499 0.100 Uiso 1 1 calc GR . . . .
C40 C 0.2787(4) 0.8536(13) 0.2748(4) 0.086(5) Uani 1 1 d . . . . .
H40A H 0.2623 0.8260 0.3029 0.129 Uiso 1 1 calc GR . . . .
H40B H 0.2722 0.7997 0.2499 0.129 Uiso 1 1 calc GR . . . .
H40C H 0.2644 0.9281 0.2667 0.129 Uiso 1 1 calc GR . . . .
C41 C 0.2638(8) 0.4566(16) 0.5864(7) 0.028(3) Uani 0.593(5) 1 d . U P B 1
C41B C 0.2516(12) 0.477(2) 0.5842(10) 0.028(3) Uani 0.407(5) 1 d . U P B 2
C42 C 0.2782(6) 0.3469(13) 0.6001(5) 0.029(2) Uani 0.593(5) 1 d . U P B 1
C42B C 0.2642(10) 0.373(2) 0.6048(8) 0.029(2) Uani 0.407(5) 1 d . U P B 2
C43 C 0.2797(6) 0.3282(12) 0.6476(4) 0.031(2) Uani 0.593(5) 1 d . U P B 1
H43 H 0.2907 0.2562 0.6587 0.037 Uiso 0.593(5) 1 calc R . P B 1
C43B C 0.2576(9) 0.3639(18) 0.6506(7) 0.031(2) Uani 0.407(5) 1 d . U P B 2
H43B H 0.2669 0.2956 0.6658 0.037 Uiso 0.407(5) 1 calc R . P B 2
C44 C 0.2659(6) 0.4106(11) 0.6785(4) 0.034(2) Uani 0.593(5) 1 d . U P B 1
H44 H 0.2685 0.3962 0.7104 0.041 Uiso 0.593(5) 1 calc R . P B 1
C44B C 0.2369(9) 0.4548(18) 0.6756(7) 0.034(2) Uani 0.407(5) 1 d . U P B 2
H44B H 0.2343 0.4490 0.7079 0.041 Uiso 0.407(5) 1 calc R . P B 2
C45 C 0.2484(6) 0.5124(12) 0.6635(4) 0.032(2) Uani 0.593(5) 1 d . U P B 1
H45 H 0.2376 0.5676 0.6852 0.038 Uiso 0.593(5) 1 calc R . P B 1
C45B C 0.2206(8) 0.5507(17) 0.6545(6) 0.032(2) Uani 0.407(5) 1 d . U P B 2
H45B H 0.2042 0.6086 0.6718 0.038 Uiso 0.407(5) 1 calc R . P B 2
C46 C 0.2459(5) 0.5386(12) 0.6172(4) 0.027(2) Uani 0.593(5) 1 d . U P B 1
C46B C 0.2275(8) 0.5656(19) 0.6079(7) 0.027(2) Uani 0.407(5) 1 d . U P B 2
C47 C 0.2883(7) 0.2549(15) 0.5663(6) 0.032(2) Uani 0.593(5) 1 d . U P B 1
C47B C 0.2800(11) 0.275(2) 0.5758(9) 0.032(2) Uani 0.407(5) 1 d . U P B 2
C48 C 0.3379(7) 0.2281(14) 0.5534(6) 0.032(2) Uani 0.593(5) 1 d . U P B 1
C48B C 0.3316(11) 0.259(2) 0.5619(9) 0.032(2) Uani 0.407(5) 1 d . U P B 2
C49 C 0.3445(8) 0.1409(16) 0.5235(6) 0.037(3) Uani 0.593(5) 1 d . U P B 1
H49 H 0.3781 0.1201 0.5138 0.044 Uiso 0.593(5) 1 calc R . P B 1
C49B C 0.3452(13) 0.170(2) 0.5332(10) 0.037(3) Uani 0.407(5) 1 d . U P B 2
H49B H 0.3805 0.1580 0.5263 0.044 Uiso 0.407(5) 1 calc R . P B 2
C50 C 0.3017(10) 0.082(2) 0.5072(9) 0.042(3) Uani 0.593(5) 1 d . U P B 1
H50 H 0.3068 0.0222 0.4859 0.050 Uiso 0.593(5) 1 calc R . P B 1
C50B C 0.3089(15) 0.099(4) 0.5147(14) 0.042(3) Uani 0.407(5) 1 d . U P B 2
H50B H 0.3190 0.0396 0.4948 0.050 Uiso 0.407(5) 1 calc R . P B 2
C51 C 0.2557(14) 0.106(3) 0.5197(12) 0.041(3) Uani 0.593(5) 1 d . U P B 1
H51 H 0.2279 0.0635 0.5075 0.049 Uiso 0.593(5) 1 calc R . P B 1
C51B C 0.252(2) 0.116(5) 0.5263(18) 0.041(3) Uani 0.407(5) 1 d . U P B 2
H51B H 0.2257 0.0706 0.5129 0.049 Uiso 0.407(5) 1 calc R . P B 2
C52 C 0.2456(11) 0.193(3) 0.5508(9) 0.037(3) Uani 0.593(5) 1 d . U P B 1
C52B C 0.2401(16) 0.205(4) 0.5583(14) 0.037(3) Uani 0.407(5) 1 d . U P B 2
C53 C 0.3832(7) 0.3002(16) 0.5709(6) 0.037(3) Uani 0.593(5) 1 d . U P B 1
H53 H 0.3700 0.3778 0.5786 0.044 Uiso 0.593(5) 1 calc R . P B 1
C53B C 0.3739(11) 0.335(2) 0.5808(9) 0.038(4) Uani 0.407(5) 1 d . U P B 2
H53B H 0.3595 0.4131 0.5837 0.046 Uiso 0.407(5) 1 calc R . P B 2
C54 C 0.4060(7) 0.2464(18) 0.6150(5) 0.056(4) Uani 0.593(5) 1 d . U P B 1
H54A H 0.3800 0.2474 0.6392 0.084 Uiso 0.593(5) 1 calc GR . P B 1
H54B H 0.4362 0.2901 0.6248 0.084 Uiso 0.593(5) 1 calc GR . P B 1
H54C H 0.4162 0.1677 0.6087 0.084 Uiso 0.593(5) 1 calc GR . P B 1
C54B C 0.3915(11) 0.297(3) 0.6291(8) 0.056(4) Uani 0.407(5) 1 d . U P B 2
H54D H 0.3999 0.2155 0.6287 0.084 Uiso 0.407(5) 1 calc GR . P B 2
H54E H 0.3638 0.3106 0.6511 0.084 Uiso 0.407(5) 1 calc GR . P B 2
H54F H 0.4221 0.3403 0.6380 0.084 Uiso 0.407(5) 1 calc GR . P B 2
C55 C 0.4261(8) 0.3129(19) 0.5357(6) 0.041(4) Uani 0.593(5) 1 d . U P B 1
H55A H 0.4448 0.2408 0.5328 0.061 Uiso 0.593(5) 1 calc GR . P B 1
H55B H 0.4500 0.3727 0.5455 0.061 Uiso 0.593(5) 1 calc GR . P B 1
H55C H 0.4112 0.3335 0.5060 0.061 Uiso 0.593(5) 1 calc GR . P B 1
C55B C 0.4222(12) 0.342(3) 0.5507(9) 0.047(7) Uani 0.407(5) 1 d . U P B 2
H55D H 0.4497 0.3805 0.5677 0.071 Uiso 0.407(5) 1 calc GR . P B 2
H55E H 0.4142 0.3855 0.5230 0.071 Uiso 0.407(5) 1 calc GR . P B 2
H55F H 0.4334 0.2654 0.5423 0.071 Uiso 0.407(5) 1 calc GR . P B 2
C56 C 0.1900(11) 0.217(3) 0.5664(8) 0.040(4) Uani 0.593(5) 1 d . U P B 1
H56 H 0.1883 0.3002 0.5728 0.048 Uiso 0.593(5) 1 calc R . P B 1
C56B C 0.1859(16) 0.213(5) 0.5778(13) 0.040(4) Uani 0.407(5) 1 d . U P B 2
H56B H 0.1795 0.2937 0.5863 0.048 Uiso 0.407(5) 1 calc R . P B 2
C57 C 0.1793(12) 0.158(3) 0.6116(9) 0.041(4) Uani 0.593(5) 1 d . U P B 1
H57A H 0.1800 0.0750 0.6070 0.062 Uiso 0.593(5) 1 calc GR . P B 1
H57B H 0.1452 0.1802 0.6228 0.062 Uiso 0.593(5) 1 calc GR . P B 1
H57C H 0.2056 0.1792 0.6339 0.062 Uiso 0.593(5) 1 calc GR . P B 1
C57B C 0.1796(18) 0.139(4) 0.6218(14) 0.041(4) Uani 0.407(5) 1 d . U P B 2
H57D H 0.1448 0.1490 0.6341 0.062 Uiso 0.407(5) 1 calc GR . P B 2
H57E H 0.2050 0.1624 0.6447 0.062 Uiso 0.407(5) 1 calc GR . P B 2
H57F H 0.1849 0.0585 0.6142 0.062 Uiso 0.407(5) 1 calc GR . P B 2
C58 C 0.1472(12) 0.192(3) 0.5324(8) 0.047(5) Uani 0.593(5) 1 d . U P B 1
H58A H 0.1522 0.2384 0.5049 0.071 Uiso 0.593(5) 1 calc GR . P B 1
H58B H 0.1139 0.2102 0.5463 0.071 Uiso 0.593(5) 1 calc GR . P B 1
H58C H 0.1480 0.1112 0.5241 0.071 Uiso 0.593(5) 1 calc GR . P B 1
C58B C 0.1445(17) 0.177(5) 0.5456(12) 0.047(5) Uani 0.407(5) 1 d . U P B 2
H58D H 0.1438 0.0936 0.5436 0.071 Uiso 0.407(5) 1 calc GR . P B 2
H58E H 0.1513 0.2089 0.5153 0.071 Uiso 0.407(5) 1 calc GR . P B 2
H58F H 0.1112 0.2043 0.5567 0.071 Uiso 0.407(5) 1 calc GR . P B 2
C59 C 0.2221(5) 0.6450(13) 0.6002(5) 0.029(2) Uani 0.593(5) 1 d . U P B 1
C59B C 0.2086(8) 0.6666(18) 0.5837(7) 0.029(2) Uani 0.407(5) 1 d . U P B 2
C60 C 0.1694(5) 0.6505(12) 0.5946(5) 0.035(2) Uani 0.593(5) 1 d . U P B 1
C60B C 0.1583(8) 0.6674(18) 0.5669(7) 0.035(2) Uani 0.407(5) 1 d . U P B 2
C61 C 0.1476(6) 0.7479(12) 0.5790(5) 0.041(2) Uani 0.593(5) 1 d . U P B 1
H61 H 0.1113 0.7505 0.5746 0.050 Uiso 0.593(5) 1 calc R . P B 1
C61B C 0.1405(8) 0.7612(18) 0.5414(8) 0.041(2) Uani 0.407(5) 1 d . U P B 2
H61B H 0.1063 0.7643 0.5301 0.050 Uiso 0.407(5) 1 calc R . P B 2
C62 C 0.1771(6) 0.8454(13) 0.5692(6) 0.045(3) Uani 0.593(5) 1 d . U P B 1
H62 H 0.1610 0.9131 0.5588 0.054 Uiso 0.593(5) 1 calc R . P B 1
C62B C 0.1743(8) 0.8467(19) 0.5337(8) 0.045(3) Uani 0.407(5) 1 d . U P B 2
H62B H 0.1627 0.9105 0.5166 0.054 Uiso 0.407(5) 1 calc R . P B 2
C63 C 0.2293(6) 0.8413(13) 0.5748(6) 0.040(3) Uani 0.593(5) 1 d . U P B 1
H63 H 0.2494 0.9062 0.5673 0.048 Uiso 0.593(5) 1 calc R . P B 1
C63B C 0.2231(9) 0.8474(19) 0.5486(8) 0.040(3) Uani 0.407(5) 1 d . U P B 2
H63B H 0.2451 0.9095 0.5415 0.048 Uiso 0.407(5) 1 calc R . P B 2
C64 C 0.2537(6) 0.7439(14) 0.5913(6) 0.036(2) Uani 0.593(5) 1 d . U P B 1
C64B C 0.2415(9) 0.757(2) 0.5747(8) 0.036(2) Uani 0.407(5) 1 d . U P B 2
C65 C 0.1354(5) 0.5444(13) 0.6049(5) 0.041(2) Uani 0.593(5) 1 d . U P B 1
H65 H 0.1585 0.4811 0.6151 0.049 Uiso 0.593(5) 1 calc R . P B 1
C65B C 0.1231(8) 0.5711(19) 0.5762(8) 0.041(2) Uani 0.407(5) 1 d . U P B 2
H65B H 0.1448 0.5045 0.5852 0.049 Uiso 0.407(5) 1 calc R . P B 2
C66 C 0.0972(6) 0.5696(15) 0.6433(6) 0.052(3) Uani 0.593(5) 1 d . U P B 1
H66A H 0.1161 0.5863 0.6715 0.078 Uiso 0.593(5) 1 calc GR . P B 1
H66B H 0.0750 0.5033 0.6481 0.078 Uiso 0.593(5) 1 calc GR . P B 1
H66C H 0.0760 0.6354 0.6349 0.078 Uiso 0.593(5) 1 calc GR . P B 1
C66B C 0.0855(9) 0.592(2) 0.6142(9) 0.052(3) Uani 0.407(5) 1 d . U P B 2
H66D H 0.0634 0.6567 0.6063 0.078 Uiso 0.407(5) 1 calc GR . P B 2
H66E H 0.1044 0.6092 0.6424 0.078 Uiso 0.407(5) 1 calc GR . P B 2
H66F H 0.0643 0.5242 0.6188 0.078 Uiso 0.407(5) 1 calc GR . P B 2
C67 C 0.1077(8) 0.5068(19) 0.5631(7) 0.068(4) Uani 0.593(5) 1 d . U P B 1
H67A H 0.0813 0.5631 0.5551 0.102 Uiso 0.593(5) 1 calc GR . P B 1
H67B H 0.0913 0.4331 0.5687 0.102 Uiso 0.593(5) 1 calc GR . P B 1
H67C H 0.1322 0.4996 0.5377 0.102 Uiso 0.593(5) 1 calc GR . P B 1
C67B C 0.0920(11) 0.536(3) 0.5324(10) 0.068(4) Uani 0.407(5) 1 d . U P B 2
H67D H 0.0635 0.5892 0.5277 0.102 Uiso 0.407(5) 1 calc GR . P B 2
H67E H 0.0782 0.4589 0.5364 0.102 Uiso 0.407(5) 1 calc GR . P B 2
H67F H 0.1148 0.5374 0.5057 0.102 Uiso 0.407(5) 1 calc GR . P B 2
C68 C 0.3113(6) 0.7404(17) 0.6012(7) 0.039(3) Uani 0.593(5) 1 d . U P B 1
H68 H 0.3236 0.6602 0.5980 0.047 Uiso 0.593(5) 1 calc R . P B 1
C68B C 0.2961(10) 0.759(3) 0.5945(10) 0.039(3) Uani 0.407(5) 1 d . U P B 2
H68B H 0.3073 0.6776 0.5972 0.047 Uiso 0.407(5) 1 calc R . P B 2
C69 C 0.3189(7) 0.7780(17) 0.6506(6) 0.049(4) Uani 0.593(5) 1 d . U P B 1
H69A H 0.3542 0.7605 0.6603 0.073 Uiso 0.593(5) 1 calc GR . P B 1
H69B H 0.2945 0.7377 0.6703 0.073 Uiso 0.593(5) 1 calc GR . P B 1
H69C H 0.3130 0.8602 0.6530 0.073 Uiso 0.593(5) 1 calc GR . P B 1
C69B C 0.2963(10) 0.805(2) 0.6402(9) 0.049(4) Uani 0.407(5) 1 d . U P B 2
H69D H 0.2910 0.8871 0.6388 0.073 Uiso 0.407(5) 1 calc GR . P B 2
H69E H 0.3295 0.7884 0.6547 0.073 Uiso 0.407(5) 1 calc GR . P B 2
H69F H 0.2686 0.7697 0.6580 0.073 Uiso 0.407(5) 1 calc GR . P B 2
C70 C 0.3436(15) 0.816(6) 0.5709(14) 0.046(5) Uani 0.593(5) 1 d . U P B 1
H70A H 0.3385 0.7939 0.5389 0.070 Uiso 0.593(5) 1 calc GR . P B 1
H70B H 0.3800 0.8072 0.5790 0.070 Uiso 0.593(5) 1 calc GR . P B 1
H70C H 0.3332 0.8953 0.5751 0.070 Uiso 0.593(5) 1 calc GR . P B 1
C70B C 0.336(2) 0.819(8) 0.564(2) 0.046(5) Uani 0.407(5) 1 d . U P B 2
H70D H 0.3323 0.7916 0.5321 0.070 Uiso 0.407(5) 1 calc GR . P B 2
H70E H 0.3709 0.8014 0.5746 0.070 Uiso 0.407(5) 1 calc GR . P B 2
H70F H 0.3305 0.9011 0.5646 0.070 Uiso 0.407(5) 1 calc GR . P B 2
C71 C 0.0801(3) 0.4283(7) 0.3227(3) 0.0318(17) Uani 1 1 d . . . . .
C72 C 0.0640(3) 0.3152(7) 0.3234(3) 0.0315(17) Uani 1 1 d . . . . .
C73 C 0.0189(3) 0.2889(7) 0.3000(2) 0.0316(17) Uani 1 1 d . . . . .
H73 H 0.0065 0.2129 0.3005 0.038 Uiso 1 1 calc R . . . .
C74 C -0.0084(3) 0.3710(7) 0.2758(2) 0.0316(17) Uani 1 1 d . . . . .
H74 H -0.0391 0.3513 0.2600 0.038 Uiso 1 1 calc R . . . .
C75 C 0.0094(3) 0.4813(7) 0.2751(2) 0.0311(17) Uani 1 1 d . . . . .
H75 H -0.0092 0.5364 0.2581 0.037 Uiso 1 1 calc R . . . .
C76 C 0.0532(3) 0.5150(6) 0.2982(2) 0.0272(16) Uani 1 1 d . . . . .
C77 C 0.0971(10) 0.222(2) 0.3405(6) 0.028(3) Uani 0.515(8) 1 d . U P C 1
C77B C 0.0942(10) 0.229(2) 0.3537(7) 0.028(3) Uani 0.485(8) 1 d . U P C 2
C78 C 0.0879(9) 0.184(2) 0.3861(9) 0.039(3) Uani 0.515(8) 1 d . U P C 1
C78B C 0.0767(10) 0.191(3) 0.3952(9) 0.039(3) Uani 0.485(8) 1 d . U P C 2
C79 C 0.1230(8) 0.1073(18) 0.4056(7) 0.038(3) Uani 0.515(8) 1 d . U P C 1
H79 H 0.1167 0.0783 0.4354 0.046 Uiso 0.515(8) 1 calc R . P C 1
C79B C 0.1037(7) 0.1033(19) 0.4169(7) 0.038(3) Uani 0.485(8) 1 d . U P C 2
H79B H 0.0905 0.0706 0.4442 0.046 Uiso 0.485(8) 1 calc R . P C 2
C80 C 0.1669(7) 0.0733(16) 0.3821(7) 0.035(3) Uani 0.515(8) 1 d . U P C 1
H80 H 0.1914 0.0243 0.3961 0.042 Uiso 0.515(8) 1 calc R . P C 1
C80B C 0.1488(8) 0.0645(17) 0.3990(7) 0.035(3) Uani 0.485(8) 1 d . U P C 2
H80B H 0.1674 0.0071 0.4148 0.042 Uiso 0.485(8) 1 calc R . P C 2
C81 C 0.1744(7) 0.1126(15) 0.3372(7) 0.037(3) Uani 0.515(8) 1 d . U P C 1
H81 H 0.2038 0.0876 0.3205 0.045 Uiso 0.515(8) 1 calc R . P C 1
C81B C 0.1680(7) 0.1058(17) 0.3589(8) 0.037(3) Uani 0.485(8) 1 d . U P C 2
H81B H 0.1998 0.0782 0.3473 0.045 Uiso 0.485(8) 1 calc R . P C 2
C82 C 0.1409(8) 0.1851(18) 0.3172(6) 0.032(3) Uani 0.515(8) 1 d . U P C 1
C82B C 0.1402(8) 0.1900(19) 0.3347(6) 0.032(3) Uani 0.485(8) 1 d . U P C 2
C83 C 0.0406(10) 0.222(3) 0.4127(10) 0.048(3) Uani 0.515(8) 1 d . U P C 1
H83 H 0.0142 0.2466 0.3899 0.058 Uiso 0.515(8) 1 calc R . P C 1
C83B C 0.0289(11) 0.242(3) 0.4179(11) 0.048(3) Uani 0.485(8) 1 d . U P C 2
H83B H 0.0047 0.2652 0.3930 0.058 Uiso 0.485(8) 1 calc R . P C 2
C84 C 0.0163(11) 0.129(2) 0.4418(11) 0.071(5) Uani 0.515(8) 1 d . U P C 1
H84A H 0.0051 0.0664 0.4221 0.107 Uiso 0.515(8) 1 calc GR . P C 1
H84B H -0.0136 0.1601 0.4582 0.107 Uiso 0.515(8) 1 calc GR . P C 1
H84C H 0.0416 0.1010 0.4640 0.107 Uiso 0.515(8) 1 calc GR . P C 1
C84B C -0.0001(12) 0.165(2) 0.4496(12) 0.071(5) Uani 0.485(8) 1 d . U P C 2
H84D H -0.0131 0.0997 0.4325 0.107 Uiso 0.485(8) 1 calc GR . P C 2
H84E H -0.0291 0.2071 0.4629 0.107 Uiso 0.485(8) 1 calc GR . P C 2
H84F H 0.0229 0.1394 0.4740 0.107 Uiso 0.485(8) 1 calc GR . P C 2
C85 C 0.0521(15) 0.323(2) 0.4423(13) 0.062(4) Uani 0.515(8) 1 d . U P C 1
H85A H 0.0782 0.3019 0.4649 0.094 Uiso 0.515(8) 1 calc GR . P C 1
H85B H 0.0205 0.3466 0.4579 0.094 Uiso 0.515(8) 1 calc GR . P C 1
H85C H 0.0649 0.3851 0.4233 0.094 Uiso 0.515(8) 1 calc GR . P C 1
C85B C 0.0472(16) 0.359(2) 0.4446(14) 0.062(4) Uani 0.485(8) 1 d . U P C 2
H85D H 0.0629 0.3386 0.4740 0.094 Uiso 0.485(8) 1 calc GR . P C 2
H85E H 0.0172 0.4076 0.4499 0.094 Uiso 0.485(8) 1 calc GR . P C 2
H85F H 0.0724 0.3995 0.4258 0.094 Uiso 0.485(8) 1 calc GR . P C 2
C86 C 0.1485(7) 0.2187(15) 0.2656(7) 0.033(3) Uani 0.515(8) 1 d . U P C 1
H86 H 0.1207 0.2736 0.2572 0.039 Uiso 0.515(8) 1 calc R . P C 1
C86B C 0.1596(7) 0.2325(16) 0.2873(7) 0.033(3) Uani 0.485(8) 1 d . U P C 2
H86B H 0.1478 0.3131 0.2845 0.039 Uiso 0.485(8) 1 calc R . P C 2
C87 C 0.1437(8) 0.1153(16) 0.2344(6) 0.042(3) Uani 0.515(8) 1 d . U P C 1
H87A H 0.1732 0.0646 0.2394 0.064 Uiso 0.515(8) 1 calc GR . P C 1
H87B H 0.1432 0.1403 0.2024 0.064 Uiso 0.515(8) 1 calc GR . P C 1
H87C H 0.1118 0.0746 0.2414 0.064 Uiso 0.515(8) 1 calc GR . P C 1
C87B C 0.1342(8) 0.1683(18) 0.2487(7) 0.042(3) Uani 0.485(8) 1 d . U P C 2
H87D H 0.1412 0.2070 0.2197 0.064 Uiso 0.485(8) 1 calc GR . P C 2
H87E H 0.0970 0.1653 0.2539 0.064 Uiso 0.485(8) 1 calc GR . P C 2
H87F H 0.1480 0.0907 0.2475 0.064 Uiso 0.485(8) 1 calc GR . P C 2
C88 C 0.2007(6) 0.2793(15) 0.2591(6) 0.039(3) Uani 0.515(8) 1 d . U P C 1
H88A H 0.2025 0.3454 0.2794 0.058 Uiso 0.515(8) 1 calc GR . P C 1
H88B H 0.2041 0.3042 0.2273 0.058 Uiso 0.515(8) 1 calc GR . P C 1
H88C H 0.2288 0.2265 0.2665 0.058 Uiso 0.515(8) 1 calc GR . P C 1
C88B C 0.2177(6) 0.2350(16) 0.2826(6) 0.039(3) Uani 0.485(8) 1 d . U P C 2
H88D H 0.2318 0.1600 0.2902 0.058 Uiso 0.485(8) 1 calc GR . P C 2
H88E H 0.2320 0.2920 0.3034 0.058 Uiso 0.485(8) 1 calc GR . P C 2
H88F H 0.2269 0.2545 0.2510 0.058 Uiso 0.485(8) 1 calc GR . P C 2
C89 C 0.0752(3) 0.6334(6) 0.2977(2) 0.0288(16) Uani 1 1 d . . . . .
C90 C 0.1134(3) 0.6604(7) 0.2658(3) 0.0313(17) Uani 1 1 d . . . . .
C91 C 0.1357(3) 0.7680(7) 0.2678(3) 0.0376(19) Uani 1 1 d . . . . .
H91 H 0.1607 0.7892 0.2458 0.045 Uiso 1 1 calc R . . . .
C92 C 0.1216(4) 0.8443(8) 0.3015(3) 0.048(2) Uani 1 1 d . . . . .
H92 H 0.1385 0.9158 0.3034 0.058 Uiso 1 1 calc R . . . .
C93 C 0.0840(4) 0.8184(8) 0.3320(3) 0.047(2) Uani 1 1 d . . . . .
H93 H 0.0736 0.8738 0.3538 0.056 Uiso 1 1 calc R . . . .
C94 C 0.0600(3) 0.7111(7) 0.3319(3) 0.0334(17) Uani 1 1 d . . . . .
C95 C 0.1304(3) 0.5774(7) 0.2287(2) 0.0298(16) Uani 1 1 d . . . . .
H95 H 0.1288 0.4990 0.2419 0.036 Uiso 0.537(11) 1 calc R . P D 1
H95A H 0.1094 0.5067 0.2325 0.036 Uiso 0.463(11) 1 calc R . P D 2
C96 C 0.0932(7) 0.5812(16) 0.1868(6) 0.043(3) Uani 0.537(11) 1 d . . P D 1
H96A H 0.0575 0.5763 0.1974 0.064 Uiso 0.537(11) 1 calc GR . P D 1
H96B H 0.1006 0.5170 0.1664 0.064 Uiso 0.537(11) 1 calc GR . P D 1
H96C H 0.0981 0.6527 0.1701 0.064 Uiso 0.537(11) 1 calc GR . P D 1
C96B C 0.1217(8) 0.6196(18) 0.1806(7) 0.043(3) Uani 0.463(11) 1 d . . P D 2
H96D H 0.0855 0.6412 0.1768 0.064 Uiso 0.463(11) 1 calc GR . P D 2
H96E H 0.1303 0.5592 0.1588 0.064 Uiso 0.463(11) 1 calc GR . P D 2
H96F H 0.1437 0.6859 0.1749 0.064 Uiso 0.463(11) 1 calc GR . P D 2
C97 C 0.1843(6) 0.5965(16) 0.2115(6) 0.046(3) Uani 0.537(11) 1 d . . P D 1
H97A H 0.1897 0.6778 0.2059 0.069 Uiso 0.537(11) 1 calc GR . P D 1
H97B H 0.1893 0.5541 0.1830 0.069 Uiso 0.537(11) 1 calc GR . P D 1
H97C H 0.2091 0.5699 0.2345 0.069 Uiso 0.537(11) 1 calc GR . P D 1
C97B C 0.1880(7) 0.5432(19) 0.2347(7) 0.046(3) Uani 0.463(11) 1 d . . P D 2
H97D H 0.2099 0.6092 0.2286 0.069 Uiso 0.463(11) 1 calc GR . P D 2
H97E H 0.1964 0.4821 0.2132 0.069 Uiso 0.463(11) 1 calc GR . P D 2
H97F H 0.1937 0.5166 0.2661 0.069 Uiso 0.463(11) 1 calc GR . P D 2
C98 C 0.0190(3) 0.6822(8) 0.3665(3) 0.046(2) Uani 1 1 d . . . . .
H98 H 0.0117 0.5990 0.3638 0.056 Uiso 1 1 calc R . . . .
C99 C -0.0311(4) 0.7460(12) 0.3555(4) 0.081(4) Uani 1 1 d . . . . .
H99A H -0.0241 0.8278 0.3539 0.122 Uiso 1 1 calc GR . . . .
H99B H -0.0564 0.7313 0.3796 0.122 Uiso 1 1 calc GR . . . .
H99C H -0.0446 0.7197 0.3261 0.122 Uiso 1 1 calc GR . . . .
C100 C 0.0357(5) 0.7054(11) 0.4159(3) 0.075(4) Uani 1 1 d . . . . .
H10A H 0.0670 0.6619 0.4227 0.113 Uiso 1 1 calc GR . . . .
H10B H 0.0082 0.6823 0.4368 0.113 Uiso 1 1 calc GR . . . .
H10C H 0.0427 0.7868 0.4197 0.113 Uiso 1 1 calc GR . . . .

loop_
_atom_site_aniso_label
_atom_site_aniso_U_11
_atom_site_aniso_U_22
_atom_site_aniso_U_33
_atom_site_aniso_U_23
_atom_site_aniso_U_13
_atom_site_aniso_U_12
Mn1 0.0261(5) 0.0257(6) 0.0184(5) 0.0023(4) 0.0031(4) 0.0086(5)
Mn2 0.0265(15) 0.030(2) 0.0302(19) 0.0052(16) -0.0036(13) -0.0047(17)
Mn2B 0.0272(14) 0.023(2) 0.0251(16) 0.0002(14) -0.0038(11) -0.0031(16)
O4 0.047(4) 0.043(4) 0.062(4) -0.012(3) 0.017(3) 0.010(3)
O5 0.049(3) 0.039(4) 0.039(3) -0.006(3) -0.014(3) 0.006(3)
O6 0.041(3) 0.023(3) 0.099(5) 0.005(3) 0.000(3) 0.011(3)
O7 0.055(7) 0.071(9) 0.041(6) 0.019(6) -0.011(5) -0.027(7)
O7B 0.061(8) 0.035(5) 0.061(8) 0.012(5) -0.031(6) -0.014(5)
O8 0.042(6) 0.038(6) 0.062(7) 0.001(5) -0.004(5) 0.007(5)
O8B 0.046(7) 0.139(16) 0.044(6) -0.041(8) -0.004(5) 0.017(8)
O9 0.074(12) 0.169(19) 0.081(11) 0.081(13) -0.024(9) -0.057(13)
O9B 0.086(13) 0.041(6) 0.098(13) 0.029(7) -0.039(10) -0.017(7)
O10 0.064(10) 0.125(13) 0.23(3) -0.129(17) -0.067(13) 0.052(11)
O10B 0.063(8) 0.092(11) 0.046(6) -0.018(7) 0.014(6) 0.010(8)
N1 0.024(3) 0.016(3) 0.026(3) -0.001(2) 0.002(2) 0.004(2)
N2 0.041(4) 0.023(3) 0.023(3) 0.000(3) 0.005(3) 0.007(3)
N3 0.034(4) 0.031(4) 0.066(5) 0.021(4) -0.010(3) -0.009(3)
C1 0.024(3) 0.022(4) 0.025(3) 0.000(3) -0.006(3) 0.003(3)
C2 0.037(4) 0.014(4) 0.029(4) 0.003(3) 0.003(3) 0.005(3)
C3 0.032(4) 0.062(7) 0.056(5) 0.041(5) -0.007(4) -0.005(4)
C4 0.034(4) 0.025(4) 0.021(3) -0.005(3) 0.014(3) 0.008(3)
C5 0.042(4) 0.018(4) 0.022(3) 0.002(3) 0.001(3) 0.009(3)
C6 0.020(3) 0.036(5) 0.045(4) 0.010(4) 0.010(3) 0.009(3)
C7 0.033(7) 0.030(7) 0.030(5) -0.001(5) -0.011(5) -0.011(5)
C7B 0.049(9) 0.031(5) 0.031(7) 0.002(4) -0.006(6) -0.004(5)
C8 0.028(7) 0.031(6) 0.045(7) 0.005(5) 0.000(6) -0.007(5)
C8B 0.030(6) 0.048(9) 0.034(6) -0.012(6) -0.007(5) 0.000(6)
C9 0.039(10) 0.048(8) 0.032(7) 0.003(6) -0.002(6) -0.012(7)
C9B 0.053(12) 0.033(5) 0.037(9) -0.001(5) -0.006(7) -0.002(5)
C10 0.040(8) 0.052(7) 0.049(9) -0.012(6) -0.005(7) 0.009(6)
C10B 0.042(8) 0.033(7) 0.033(6) 0.003(5) 0.004(5) 0.000(6)
C11 0.018(3) 0.028(4) 0.020(3) -0.001(3) 0.003(2) -0.004(3)
C12 0.026(4) 0.024(4) 0.029(4) -0.007(3) 0.003(3) 0.003(3)
C13 0.031(4) 0.040(5) 0.030(4) -0.011(3) 0.007(3) 0.004(4)
C14 0.031(4) 0.033(5) 0.036(4) -0.007(3) 0.012(3) -0.011(3)
C15 0.028(4) 0.031(5) 0.040(4) -0.008(3) 0.007(3) -0.009(3)
C16 0.025(3) 0.030(4) 0.026(3) -0.006(3) -0.001(3) -0.003(3)
C17 0.023(3) 0.026(4) 0.033(4) -0.004(3) 0.013(3) 0.001(3)
C18 0.027(4) 0.017(4) 0.045(4) -0.011(3) 0.007(3) 0.006(3)
C19 0.035(4) 0.024(4) 0.046(5) -0.013(4) 0.010(3) -0.003(3)
C20 0.048(5) 0.025(4) 0.046(5) -0.008(4) 0.022(4) 0.007(4)
C21 0.044(5) 0.033(5) 0.041(5) 0.004(4) 0.013(4) 0.006(4)
C22 0.035(4) 0.028(4) 0.035(4) -0.003(3) 0.015(3) 0.002(3)
C23 0.038(4) 0.027(4) 0.046(5) -0.008(4) -0.002(4) 0.000(4)
C24 0.053(5) 0.038(5) 0.045(5) -0.013(4) -0.008(4) 0.016(4)
C25 0.055(6) 0.047(6) 0.111(9) 0.004(6) -0.031(6) -0.006(5)
C26 0.033(4) 0.047(5) 0.042(4) -0.003(4) 0.004(3) 0.004(4)
C27 0.032(5) 0.138(12) 0.060(6) -0.027(7) 0.009(4) 0.001(6)
C28 0.044(5) 0.056(6) 0.038(5) 0.005(4) -0.001(4) 0.006(4)
C29 0.031(4) 0.021(4) 0.043(4) -0.005(3) 0.014(3) -0.005(3)
C30 0.053(5) 0.027(5) 0.043(5) -0.015(4) 0.017(4) -0.012(4)
C31 0.087(8) 0.033(5) 0.070(7) -0.023(5) 0.039(6) -0.010(6)
C32 0.092(9) 0.026(5) 0.110(10) -0.012(6) 0.058(8) 0.014(6)
C33 0.044(5) 0.028(5) 0.102(8) 0.020(5) 0.029(5) 0.014(4)
C34 0.034(4) 0.016(4) 0.064(5) -0.004(4) 0.011(4) 0.000(3)
C35 0.060(6) 0.044(6) 0.037(5) -0.015(4) 0.010(4) -0.011(5)
C36 0.084(8) 0.093(10) 0.044(6) 0.002(6) -0.018(5) -0.034(7)
C37 0.130(11) 0.049(7) 0.032(5) -0.007(5) 0.014(6) -0.002(7)
C38 0.030(4) 0.029(5) 0.072(6) 0.002(4) -0.011(4) 0.001(4)
C39 0.067(7) 0.066(7) 0.067(7) -0.012(6) 0.033(5) -0.019(6)
C40 0.053(6) 0.145(13) 0.059(7) 0.055(8) -0.015(5) -0.037(7)
C41 0.038(8) 0.021(4) 0.024(3) -0.001(3) 0.004(4) 0.002(3)
C41B 0.038(8) 0.021(4) 0.024(3) -0.001(3) 0.004(4) 0.002(3)
C42 0.040(7) 0.021(4) 0.025(3) -0.001(3) 0.001(4) 0.001(3)
C42B 0.040(7) 0.021(4) 0.025(3) -0.001(3) 0.001(4) 0.001(3)
C43 0.047(8) 0.020(5) 0.026(3) -0.001(3) 0.002(4) -0.003(4)
C43B 0.047(8) 0.020(5) 0.026(3) -0.001(3) 0.002(4) -0.003(4)
C44 0.057(7) 0.020(5) 0.027(4) -0.002(3) 0.006(4) -0.007(4)
C44B 0.057(7) 0.020(5) 0.027(4) -0.002(3) 0.006(4) -0.007(4)
C45 0.053(7) 0.017(5) 0.025(4) -0.005(3) 0.006(3) -0.007(4)
C45B 0.053(7) 0.017(5) 0.025(4) -0.005(3) 0.006(3) -0.007(4)
C46 0.035(6) 0.020(4) 0.028(4) -0.003(3) 0.007(3) -0.002(3)
C46B 0.035(6) 0.020(4) 0.028(4) -0.003(3) 0.007(3) -0.002(3)
C47 0.051(4) 0.020(5) 0.023(5) 0.001(3) -0.001(3) 0.008(3)
C47B 0.051(4) 0.020(5) 0.023(5) 0.001(3) -0.001(3) 0.008(3)
C48 0.051(4) 0.023(7) 0.022(5) 0.006(4) -0.001(3) 0.010(4)
C48B 0.051(4) 0.023(7) 0.022(5) 0.006(4) -0.001(3) 0.010(4)
C49 0.057(4) 0.026(7) 0.027(7) 0.001(4) -0.001(4) 0.011(4)
C49B 0.057(4) 0.026(7) 0.027(7) 0.001(4) -0.001(4) 0.011(4)
C50 0.061(5) 0.030(7) 0.035(7) -0.001(4) -0.004(4) 0.008(4)
C50B 0.061(5) 0.030(7) 0.035(7) -0.001(4) -0.004(4) 0.008(4)
C51 0.058(4) 0.028(6) 0.037(8) -0.005(4) -0.005(4) 0.008(4)
C51B 0.058(4) 0.028(6) 0.037(8) -0.005(4) -0.005(4) 0.008(4)
C52 0.052(4) 0.024(5) 0.035(7) -0.002(4) -0.005(4) 0.006(3)
C52B 0.052(4) 0.024(5) 0.035(7) -0.002(4) -0.005(4) 0.006(3)
C53 0.051(6) 0.038(9) 0.021(6) -0.002(5) 0.004(5) 0.003(5)
C53B 0.054(8) 0.035(10) 0.026(8) 0.000(6) -0.001(6) 0.004(7)
C54 0.055(8) 0.082(13) 0.031(6) 0.013(6) 0.000(5) 0.002(7)
C54B 0.055(8) 0.082(13) 0.031(6) 0.013(6) 0.000(5) 0.002(7)
C55 0.052(7) 0.044(10) 0.027(8) 0.001(7) 0.004(6) 0.003(7)
C55B 0.052(9) 0.063(19) 0.026(11) 0.002(10) -0.001(8) -0.002(9)
C56 0.050(4) 0.031(5) 0.038(10) 0.000(7) -0.005(5) 0.010(3)
C56B 0.050(4) 0.031(5) 0.038(10) 0.000(7) -0.005(5) 0.010(3)
C57 0.052(5) 0.032(9) 0.039(10) -0.001(6) -0.005(5) 0.008(5)
C57B 0.052(5) 0.032(9) 0.039(10) -0.001(6) -0.005(5) 0.008(5)
C58 0.055(5) 0.042(10) 0.044(12) -0.002(9) -0.010(7) 0.007(5)
C58B 0.055(5) 0.042(10) 0.044(12) -0.002(9) -0.010(7) 0.007(5)
C59 0.037(4) 0.023(4) 0.027(5) -0.003(3) 0.009(3) 0.003(3)
C59B 0.037(4) 0.023(4) 0.027(5) -0.003(3) 0.009(3) 0.003(3)
C60 0.036(4) 0.027(4) 0.042(6) -0.005(4) 0.006(3) 0.005(3)
C60B 0.036(4) 0.027(4) 0.042(6) -0.005(4) 0.006(3) 0.005(3)
C61 0.041(4) 0.030(4) 0.053(6) -0.001(4) 0.002(4) 0.007(3)
C61B 0.041(4) 0.030(4) 0.053(6) -0.001(4) 0.002(4) 0.007(3)
C62 0.045(4) 0.029(4) 0.061(7) 0.001(5) 0.002(5) 0.009(3)
C62B 0.045(4) 0.029(4) 0.061(7) 0.001(5) 0.002(5) 0.009(3)
C63 0.044(4) 0.024(4) 0.052(8) 0.002(5) 0.004(5) 0.005(3)
C63B 0.044(4) 0.024(4) 0.052(8) 0.002(5) 0.004(5) 0.005(3)
C64 0.039(4) 0.023(4) 0.047(7) 0.002(4) 0.005(4) 0.002(3)
C64B 0.039(4) 0.023(4) 0.047(7) 0.002(4) 0.005(4) 0.002(3)
C65 0.037(5) 0.028(5) 0.057(6) -0.002(4) 0.007(4) 0.002(4)
C65B 0.037(5) 0.028(5) 0.057(6) -0.002(4) 0.007(4) 0.002(4)
C66 0.047(6) 0.047(8) 0.062(7) -0.005(6) 0.014(6) -0.002(6)
C66B 0.047(6) 0.047(8) 0.062(7) -0.005(6) 0.014(6) -0.002(6)
C67 0.069(8) 0.067(10) 0.068(7) -0.010(6) 0.000(5) -0.019(7)
C67B 0.069(8) 0.067(10) 0.068(7) -0.010(6) 0.000(5) -0.019(7)
C68 0.039(5) 0.026(6) 0.052(5) 0.000(4) 0.003(4) 0.001(4)
C68B 0.039(5) 0.026(6) 0.052(5) 0.000(4) 0.003(4) 0.001(4)
C69 0.053(9) 0.042(9) 0.052(6) -0.001(5) 0.002(5) -0.004(7)
C69B 0.053(9) 0.042(9) 0.052(6) -0.001(5) 0.002(5) -0.004(7)
C70 0.043(10) 0.045(6) 0.051(10) 0.002(8) 0.001(7) -0.006(8)
C70B 0.043(10) 0.045(6) 0.051(10) 0.002(8) 0.001(7) -0.006(8)
C71 0.025(4) 0.031(5) 0.039(4) 0.005(3) -0.002(3) -0.004(3)
C72 0.025(4) 0.032(4) 0.037(4) 0.009(3) 0.004(3) 0.002(3)
C73 0.032(4) 0.030(4) 0.032(4) -0.003(3) 0.005(3) -0.005(3)
C74 0.028(4) 0.035(5) 0.032(4) -0.006(3) 0.000(3) -0.007(3)
C75 0.031(4) 0.032(4) 0.030(4) 0.002(3) -0.003(3) 0.003(3)
C76 0.031(4) 0.024(4) 0.027(3) 0.000(3) 0.009(3) 0.004(3)
C77 0.029(3) 0.018(4) 0.036(6) -0.002(5) -0.004(4) -0.004(3)
C77B 0.029(3) 0.018(4) 0.036(6) -0.002(5) -0.004(4) -0.004(3)
C78 0.036(6) 0.040(5) 0.041(6) 0.006(4) -0.001(4) 0.001(4)
C78B 0.036(6) 0.040(5) 0.041(6) 0.006(4) -0.001(4) 0.001(4)
C79 0.033(7) 0.036(5) 0.045(6) 0.004(4) -0.002(4) -0.003(5)
C79B 0.033(7) 0.036(5) 0.045(6) 0.004(4) -0.002(4) -0.003(5)
C80 0.032(6) 0.026(5) 0.047(7) 0.004(5) -0.003(4) -0.007(5)
C80B 0.032(6) 0.026(5) 0.047(7) 0.004(5) -0.003(4) -0.007(5)
C81 0.036(4) 0.027(5) 0.049(7) 0.005(5) 0.001(5) -0.002(4)
C81B 0.036(4) 0.027(5) 0.049(7) 0.005(5) 0.001(5) -0.002(4)
C82 0.032(3) 0.022(4) 0.041(6) 0.000(5) 0.001(4) -0.003(3)
C82B 0.032(3) 0.022(4) 0.041(6) 0.000(5) 0.001(4) -0.003(3)
C83 0.045(7) 0.054(7) 0.046(6) 0.013(5) 0.005(5) 0.012(5)
C83B 0.045(7) 0.054(7) 0.046(6) 0.013(5) 0.005(5) 0.012(5)
C84 0.073(12) 0.061(10) 0.080(9) 0.021(8) 0.032(8) 0.014(8)
C84B 0.073(12) 0.061(10) 0.080(9) 0.021(8) 0.032(8) 0.014(8)
C85 0.074(9) 0.056(9) 0.056(6) 0.009(7) 0.004(6) 0.011(7)
C85B 0.074(9) 0.056(9) 0.056(6) 0.009(7) 0.004(6) 0.011(7)
C86 0.036(5) 0.020(5) 0.043(6) 0.000(5) 0.005(4) 0.000(4)
C86B 0.036(5) 0.020(5) 0.043(6) 0.000(5) 0.005(4) 0.000(4)
C87 0.054(7) 0.028(7) 0.045(6) 0.002(5) -0.001(5) -0.004(5)
C87B 0.054(7) 0.028(7) 0.045(6) 0.002(5) -0.001(5) -0.004(5)
C88 0.038(5) 0.035(7) 0.043(7) -0.008(5) 0.010(4) -0.005(4)
C88B 0.038(5) 0.035(7) 0.043(7) -0.008(5) 0.010(4) -0.005(4)
C89 0.030(4) 0.023(4) 0.033(4) 0.002(3) -0.009(3) 0.005(3)
C90 0.033(4) 0.025(4) 0.036(4) 0.000(3) -0.007(3) 0.002(3)
C91 0.040(4) 0.032(5) 0.041(4) 0.009(4) -0.009(4) -0.011(4)
C92 0.069(6) 0.030(5) 0.044(5) 0.003(4) -0.025(5) -0.009(4)
C93 0.058(6) 0.035(5) 0.047(5) -0.007(4) -0.022(4) 0.003(4)
C94 0.040(4) 0.025(4) 0.035(4) -0.003(3) -0.002(3) 0.005(3)
C95 0.032(4) 0.025(4) 0.032(4) 0.001(3) 0.002(3) -0.001(3)
C96 0.049(9) 0.043(9) 0.036(6) 0.000(6) -0.012(7) -0.001(7)
C96B 0.049(9) 0.043(9) 0.036(6) 0.000(6) -0.012(7) -0.001(7)
C97 0.037(6) 0.051(10) 0.050(9) 0.012(6) -0.005(6) -0.002(7)
C97B 0.037(6) 0.051(10) 0.050(9) 0.012(6) -0.005(6) -0.002(7)
C98 0.050(5) 0.048(6) 0.041(5) -0.015(4) 0.007(4) 0.008(4)
C99 0.063(7) 0.101(10) 0.079(8) -0.006(7) 0.012(6) 0.031(7)
C100 0.106(9) 0.087(9) 0.033(5) 0.000(5) 0.007(5) -0.007(8)

loop_
_atom_type_symbol
_atom_type_description
_atom_type_scat_dispersion_real
_atom_type_scat_dispersion_imag
_atom_type_scat_source
C C 0.0033 0.0016 'International Tables Vol C Tables 4.2.6.8 and 6.1.1.4'
H H 0.0000 0.0000 'International Tables Vol C Tables 4.2.6.8 and 6.1.1.4'
Mn Mn 0.3368 0.7283 'International Tables Vol C Tables 4.2.6.8 and 6.1.1.4'
N N 0.0061 0.0033 'International Tables Vol C Tables 4.2.6.8 and 6.1.1.4'
O O 0.0106 0.0060 'International Tables Vol C Tables 4.2.6.8 and 6.1.1.4'

loop_
_geom_angle_atom_site_label_1
_geom_angle_atom_site_label_2
_geom_angle_atom_site_label_3
_geom_angle
C1 Mn1 Mn2 91.5(2)
C1 Mn1 Mn2B 94.3(2)
C2 Mn1 Mn2 91.0(2)
C2 Mn1 Mn2B 88.3(2)
C2 Mn1 C1 177.3(3)
C4 Mn1 Mn2 80.6(3)
C4 Mn1 Mn2B 91.2(3)
C4 Mn1 C1 88.8(3)
C4 Mn1 C2 90.4(3)
C4 Mn1 C6 169.5(3)
C5 Mn1 Mn2 174.7(3)
C5 Mn1 Mn2B 172.6(2)
C5 Mn1 C1 90.5(3)
C5 Mn1 C2 86.9(3)
C5 Mn1 C4 94.5(3)
C5 Mn1 C6 95.7(3)
C6 Mn1 Mn2 89.3(3)
C6 Mn1 Mn2B 78.8(3)
C6 Mn1 C1 88.7(3)
C6 Mn1 C2 92.5(3)
C3 Mn2 Mn1 167.5(5)
C3 Mn2 C7 96.1(6)
C3 Mn2 C8 100.0(6)
C3 Mn2 C9 94.7(8)
C3 Mn2 C10 82.6(7)
C7 Mn2 Mn1 85.3(5)
C7 Mn2 C8 89.6(7)
C8 Mn2 Mn1 92.4(5)
C9 Mn2 Mn1 85.0(8)
C9 Mn2 C7 168.6(9)
C9 Mn2 C8 85.0(9)
C9 Mn2 C10 92.8(10)
C10 Mn2 Mn1 84.9(6)
C10 Mn2 C7 92.2(9)
C10 Mn2 C8 176.7(8)
C3 Mn2B Mn1 164.4(4)
C7B Mn2B Mn1 93.5(5)
C7B Mn2B C3 98.3(6)
C8B Mn2B Mn1 79.8(5)
C8B Mn2B C3 90.2(6)
C8B Mn2B C7B 89.3(8)
C8B Mn2B C9B 90.1(10)
C8B Mn2B C10B 167.0(8)
C9B Mn2B Mn1 81.8(8)
C9B Mn2B C3 86.3(8)
C9B Mn2B C7B 175.4(10)
C9B Mn2B C10B 94.3(9)
C10B Mn2B Mn1 88.8(5)
C10B Mn2B C3 102.2(6)
C10B Mn2B C7B 85.3(8)
C1 N1 C11 170.1(7)
C2 N2 C41 158.7(11)
C2 N2 C41B 166.3(17)
C3 N3 C71 175.9(10)
N1 C1 Mn1 174.3(6)
N2 C2 Mn1 173.5(7)
N3 C3 Mn2 172.9(10)
N3 C3 Mn2B 170.2(10)
O4 C4 Mn1 176.6(7)
O5 C5 Mn1 178.7(7)
O6 C6 Mn1 176.5(7)
O7 C7 Mn2 174.1(16)
O7B C7B Mn2B 176.5(17)
O8 C8 Mn2 178.8(15)
O8B C8B Mn2B 176.9(16)
O9 C9 Mn2 175(2)
O9B C9B Mn2B 174(2)
O10 C10 Mn2 174(2)
O10B C10B Mn2B 178.1(17)
N1 C11 C12 118.8(6)
C16 C11 N1 119.3(6)
C16 C11 C12 121.9(6)
C11 C12 C17 121.7(6)
C13 C12 C11 117.4(7)
C13 C12 C17 120.8(6)
C12 C13 H13 119.1
C14 C13 C12 121.9(7)
C14 C13 H13 119.1
C13 C14 H14 120.2
C13 C14 C15 119.7(7)
C15 C14 H14 120.2
C14 C15 H15 119.3
C16 C15 C14 121.5(7)
C16 C15 H15 119.3
C11 C16 C29 122.2(6)
C15 C16 C11 117.6(7)
C15 C16 C29 120.2(7)
C18 C17 C12 120.0(7)
C22 C17 C12 119.8(7)
C22 C17 C18 120.1(7)
C17 C18 C23 120.7(7)
C19 C18 C17 118.5(7)
C19 C18 C23 120.7(7)
C18 C19 H19 119.0
C20 C19 C18 122.0(8)
C20 C19 H19 119.0
C19 C20 H20 119.9
C19 C20 C21 120.1(8)
C21 C20 H20 119.9
C20 C21 H21 120.0
C20 C21 C22 120.0(8)
C22 C21 H21 120.0
C17 C22 C21 119.3(8)
C17 C22 C26 122.6(7)
C21 C22 C26 118.1(8)
C18 C23 H23 107.7
C18 C23 C24 111.0(6)
C18 C23 C25 114.3(7)
C24 C23 H23 107.7
C25 C23 H23 107.7
C25 C23 C24 108.3(8)
C23 C24 H24A 109.5
C23 C24 H24B 109.5
C23 C24 H24C 109.5
H24A C24 H24B 109.5
H24A C24 H24C 109.5
H24B C24 H24C 109.5
C23 C25 H25A 109.5
C23 C25 H25B 109.5
C23 C25 H25C 109.5
H25A C25 H25B 109.5
H25A C25 H25C 109.5
H25B C25 H25C 109.5
C22 C26 H26 107.3
C22 C26 C27 111.1(7)
C27 C26 H26 107.3
C28 C26 C22 113.2(7)
C28 C26 H26 107.3
C28 C26 C27 110.4(8)
C26 C27 H27A 109.5
C26 C27 H27B 109.5
C26 C27 H27C 109.5
H27A C27 H27B 109.5
H27A C27 H27C 109.5
H27B C27 H27C 109.5
C26 C28 H28A 109.5
C26 C28 H28B 109.5
C26 C28 H28C 109.5
H28A C28 H28B 109.5
H28A C28 H28C 109.5
H28B C28 H28C 109.5
C30 C29 C16 120.3(7)
C34 C29 C16 119.5(7)
C34 C29 C30 120.1(7)
C29 C30 C35 122.5(7)
C31 C30 C29 116.9(9)
C31 C30 C35 120.6(9)
C30 C31 H31 118.2
C32 C31 C30 123.6(10)
C32 C31 H31 118.2
C31 C32 H32 120.5
C31 C32 C33 119.1(9)
C33 C32 H32 120.5
C32 C33 H33 119.8
C32 C33 C34 120.4(10)
C34 C33 H33 119.8
C29 C34 C38 121.9(7)
C33 C34 C29 119.9(9)
C33 C34 C38 118.1(9)
C30 C35 H35 107.8
C30 C35 C36 110.6(8)
C30 C35 C37 112.7(8)
C36 C35 H35 107.8
C36 C35 C37 110.0(8)
C37 C35 H35 107.8
C35 C36 H36A 109.5
C35 C36 H36B 109.5
C35 C36 H36C 109.5
H36A C36 H36B 109.5
H36A C36 H36C 109.5
H36B C36 H36C 109.5
C35 C37 H37A 109.5
C35 C37 H37B 109.5
C35 C37 H37C 109.5
H37A C37 H37B 109.5
H37A C37 H37C 109.5
H37B C37 H37C 109.5
C34 C38 H38 108.0
C34 C38 C39 110.2(7)
C39 C38 H38 108.0
C40 C38 C34 114.0(8)
C40 C38 H38 108.0
C40 C38 C39 108.5(8)
C38 C39 H39A 109.5
C38 C39 H39B 109.5
C38 C39 H39C 109.5
H39A C39 H39B 109.5
H39A C39 H39C 109.5
H39B C39 H39C 109.5
C38 C40 H40A 109.5
C38 C40 H40B 109.5
C38 C40 H40C 109.5
H40A C40 H40B 109.5
H40A C40 H40C 109.5
H40B C40 H40C 109.5
C42 C41 N2 120.7(14)
C46 C41 N2 116.7(13)
C46 C41 C42 122.5(16)
N2 C41B C42B 116.4(19)
N2 C41B C46B 121(2)
C42B C41B C46B 123(2)
C41 C42 C43 115.7(13)
C41 C42 C47 121.6(14)
C43 C42 C47 122.5(14)
C41B C42B C47B 120(2)
C43B C42B C41B 118(2)
C43B C42B C47B 122(2)
C42 C43 H43 118.9
C44 C43 C42 122.2(13)
C44 C43 H43 118.9
C42B C43B H43B 119.9
C42B C43B C44B 120(2)
C44B C43B H43B 119.9
C43 C44 H44 120.1
C45 C44 C43 119.9(12)
C45 C44 H44 120.1
C43B C44B H44B 119.4
C45B C44B C43B 121.2(18)
C45B C44B H44B 119.4
C44 C45 H45 119.1
C44 C45 C46 121.9(12)
C46 C45 H45 119.1
C44B C45B H45B 119.6
C44B C45B C46B 120.8(19)
C46B C45B H45B 119.6
C41 C46 C59 120.3(12)
C45 C46 C41 117.3(14)
C45 C46 C59 122.2(12)
C41B C46B C59B 121.0(19)
C45B C46B C41B 117(2)
C45B C46B C59B 122.2(19)
C48 C47 C42 120.8(16)
C48 C47 C52 122.0(14)
C52 C47 C42 117.0(15)
C48B C47B C42B 121(2)
C48B C47B C52B 121(2)
C52B C47B C42B 117(2)
C47 C48 C53 119.9(13)
C49 C48 C47 117.8(17)
C49 C48 C53 122.2(15)
C47B C48B C53B 121(2)
C49B C48B C47B 121(2)
C49B C48B C53B 119(2)
C48 C49 H49 120.3
C48 C49 C50 119.5(19)
C50 C49 H49 120.3
C48B C49B H49B 119.2
C50B C49B C48B 122(3)
C50B C49B H49B 119.2
C49 C50 H50 118.7
C51 C50 C49 123(2)
C51 C50 H50 118.7
C49B C50B H50B 120.0
C49B C50B C51B 120(3)
C51B C50B H50B 120.0
C50 C51 H51 119.2
C50 C51 C52 122(3)
C52 C51 H51 119.2
C50B C51B H51B 121.8
C52B C51B C50B 116(4)
C52B C51B H51B 121.8
C47 C52 C56 123.2(17)
C51 C52 C47 116(2)
C51 C52 C56 120(2)
C47B C52B C51B 120(3)
C47B C52B C56B 120(3)
C51B C52B C56B 119(4)
C48 C53 H53 108.3
C48 C53 C54 110.0(15)
C54 C53 H53 108.3
C55 C53 C48 112.9(13)
C55 C53 H53 108.3
C55 C53 C54 108.8(14)
C48B C53B H53B 107.4
C48B C53B C54B 112(2)
C48B C53B C55B 115(2)
C54B C53B H53B 107.4
C55B C53B H53B 107.4
C55B C53B C54B 107(2)
C53 C54 H54A 109.5
C53 C54 H54B 109.5
C53 C54 H54C 109.5
H54A C54 H54B 109.5
H54A C54 H54C 109.5
H54B C54 H54C 109.5
C53B C54B H54D 109.5
C53B C54B H54E 109.5
C53B C54B H54F 109.5
H54D C54B H54E 109.5
H54D C54B H54F 109.5
H54E C54B H54F 109.5
C53 C55 H55A 109.5
C53 C55 H55B 109.5
C53 C55 H55C 109.5
H55A C55 H55B 109.5
H55A C55 H55C 109.5
H55B C55 H55C 109.5
C53B C55B H55D 109.5
C53B C55B H55E 109.5
C53B C55B H55F 109.5
H55D C55B H55E 109.5
H55D C55B H55F 109.5
H55E C55B H55F 109.5
C52 C56 H56 106.2
C57 C56 C52 110(2)
C57 C56 H56 106.2
C58 C56 C52 117.1(19)
C58 C56 H56 106.2
C58 C56 C57 110.3(19)
C52B C56B H56B 107.9
C52B C56B C57B 112(3)
C57B C56B H56B 107.9
C58B C56B C52B 114(3)
C58B C56B H56B 107.9
C58B C56B C57B 107(3)
C56 C57 H57A 109.5
C56 C57 H57B 109.5
C56 C57 H57C 109.5
H57A C57 H57B 109.5
H57A C57 H57C 109.5
H57B C57 H57C 109.5
C56B C57B H57D 109.5
C56B C57B H57E 109.5
C56B C57B H57F 109.5
H57D C57B H57E 109.5
H57D C57B H57F 109.5
H57E C57B H57F 109.5
C56 C58 H58A 109.5
C56 C58 H58B 109.5
C56 C58 H58C 109.5
H58A C58 H58B 109.5
H58A C58 H58C 109.5
H58B C58 H58C 109.5
C56B C58B H58D 109.5
C56B C58B H58E 109.5
C56B C58B H58F 109.5
H58D C58B H58E 109.5
H58D C58B H58F 109.5
H58E C58B H58F 109.5
C60 C59 C46 119.6(13)
C60 C59 C64 120.2(14)
C64 C59 C46 120.1(12)
C60B C59B C46B 119.2(19)
C64B C59B C46B 120.3(19)
C64B C59B C60B 120(2)
C59 C60 C65 120.1(13)
C61 C60 C59 119.6(14)
C61 C60 C65 120.4(13)
C59B C60B C61B 120(2)
C59B C60B C65B 121(2)
C61B C60B C65B 119.5(19)
C60 C61 H61 119.0
C60 C61 C62 121.9(14)
C62 C61 H61 119.0
C60B C61B H61B 121.4
C62B C61B C60B 117(2)
C62B C61B H61B 121.4
C61 C62 H62 120.4
C63 C62 C61 119.1(14)
C63 C62 H62 120.4
C61B C62B H62B 117.9
C63B C62B C61B 124(2)
C63B C62B H62B 117.9
C62 C63 H63 119.3
C62 C63 C64 121.4(15)
C64 C63 H63 119.3
C62B C63B H63B 120.1
C62B C63B C64B 120(2)
C64B C63B H63B 120.1
C59 C64 C68 120.0(14)
C63 C64 C59 117.7(14)
C63 C64 C68 122.3(15)
C59B C64B C63B 119(2)
C59B C64B C68B 121(2)
C63B C64B C68B 121(2)
C60 C65 H65 108.3
C66 C65 C60 110.8(12)
C66 C65 H65 108.3
C67 C65 C60 110.7(14)
C67 C65 H65 108.3
C67 C65 C66 110.4(13)
C60B C65B H65B 107.4
C60B C65B C66B 114.3(19)
C60B C65B C67B 112(2)
C66B C65B H65B 107.4
C66B C65B C67B 108(2)
C67B C65B H65B 107.4
C65 C66 H66A 109.5
C65 C66 H66B 109.5
C65 C66 H66C 109.5
H66A C66 H66B 109.5
H66A C66 H66C 109.5
H66B C66 H66C 109.5
C65B C66B H66D 109.5
C65B C66B H66E 109.5
C65B C66B H66F 109.5
H66D C66B H66E 109.5
H66D C66B H66F 109.5
H66E C66B H66F 109.5
C65 C67 H67A 109.5
C65 C67 H67B 109.5
C65 C67 H67C 109.5
H67A C67 H67B 109.5
H67A C67 H67C 109.5
H67B C67 H67C 109.5
C65B C67B H67D 109.5
C65B C67B H67E 109.5
C65B C67B H67F 109.5
H67D C67B H67E 109.5
H67D C67B H67F 109.5
H67E C67B H67F 109.5
C64 C68 H68 108.7
C64 C68 C69 107.5(14)
C69 C68 H68 108.7
C70 C68 C64 114.7(19)
C70 C68 H68 108.7
C70 C68 C69 108(2)
C64B C68B H68B 106.5
C64B C68B C70B 114(3)
C69B C68B C64B 111(2)
C69B C68B H68B 106.5
C69B C68B C70B 112(4)
C70B C68B H68B 106.5
C68 C69 H69A 109.5
C68 C69 H69B 109.5
C68 C69 H69C 109.5
H69A C69 H69B 109.5
H69A C69 H69C 109.5
H69B C69 H69C 109.5
C68B C69B H69D 109.5
C68B C69B H69E 109.5
C68B C69B H69F 109.5
H69D C69B H69E 109.5
H69D C69B H69F 109.5
H69E C69B H69F 109.5
C68 C70 H70A 109.5
C68 C70 H70B 109.5
C68 C70 H70C 109.5
H70A C70 H70B 109.5
H70A C70 H70C 109.5
H70B C70 H70C 109.5
C68B C70B H70D 109.5
C68B C70B H70E 109.5
C68B C70B H70F 109.5
H70D C70B H70E 109.5
H70D C70B H70F 109.5
H70E C70B H70F 109.5
N3 C71 C72 120.0(7)
N3 C71 C76 117.2(7)
C72 C71 C76 122.8(7)
C71 C72 C77 122.5(12)
C71 C72 C77B 118.5(12)
C73 C72 C71 117.2(7)
C73 C72 C77 119.4(12)
C73 C72 C77B 124.1(13)
C72 C73 H73 119.2
C72 C73 C74 121.7(7)
C74 C73 H73 119.2
C73 C74 H74 120.4
C75 C74 C73 119.3(7)
C75 C74 H74 120.4
C74 C75 H75 118.6
C74 C75 C76 122.7(7)
C76 C75 H75 118.6
C71 C76 C89 118.7(6)
C75 C76 C71 116.3(7)
C75 C76 C89 125.0(7)
C78 C77 C72 116.8(16)
C82 C77 C72 122.7(16)
C82 C77 C78 119.7(19)
C78B C77B C72 123.3(19)
C78B C77B C82B 122(2)
C82B C77B C72 114.8(16)
C77 C78 C83 121(2)
C79 C78 C77 118.3(17)
C79 C78 C83 120.3(19)
C77B C78B C79B 118.4(19)
C77B C78B C83B 122(2)
C79B C78B C83B 120(2)
C78 C79 H79 119.5
C80 C79 C78 121.0(18)
C80 C79 H79 119.5
C78B C79B H79B 119.9
C80B C79B C78B 120.2(19)
C80B C79B H79B 119.9
C79 C80 H80 120.6
C79 C80 C81 118.9(18)
C81 C80 H80 120.6
C79B C80B H80B 119.1
C79B C80B C81B 121.9(19)
C81B C80B H80B 119.1
C80 C81 H81 119.3
C82 C81 C80 121.5(17)
C82 C81 H81 119.3
C80B C81B H81B 120.3
C80B C81B C82B 119.4(18)
C82B C81B H81B 120.3
C77 C82 C86 119.5(16)
C81 C82 C77 120.6(17)
C81 C82 C86 119.6(16)
C77B C82B C81B 118.1(18)
C77B C82B C86B 121.7(17)
C81B C82B C86B 120.2(17)
C78 C83 H83 107.2
C78 C83 C84 114.1(19)
C84 C83 H83 107.2
C85 C83 C78 112(2)
C85 C83 H83 107.2
C85 C83 C84 109(2)
C78B C83B H83B 107.5
C78B C83B C85B 107(2)
C84B C83B C78B 116(2)
C84B C83B H83B 107.5
C84B C83B C85B 111(2)
C85B C83B H83B 107.5
C83 C84 H84A 109.5
C83 C84 H84B 109.5
C83 C84 H84C 109.5
H84A C84 H84B 109.5
H84A C84 H84C 109.5
H84B C84 H84C 109.5
C83B C84B H84D 109.5
C83B C84B H84E 109.5
C83B C84B H84F 109.5
H84D C84B H84E 109.5
H84D C84B H84F 109.5
H84E C84B H84F 109.5
C83 C85 H85A 109.5
C83 C85 H85B 109.5
C83 C85 H85C 109.5
H85A C85 H85B 109.5
H85A C85 H85C 109.5
H85B C85 H85C 109.5
C83B C85B H85D 109.5
C83B C85B H85E 109.5
C83B C85B H85F 109.5
H85D C85B H85E 109.5
H85D C85B H85F 109.5
H85E C85B H85F 109.5
C82 C86 H86 107.9
C87 C86 C82 111.3(14)
C87 C86 H86 107.9
C87 C86 C88 111.4(14)
C88 C86 C82 110.2(16)
C88 C86 H86 107.9
C82B C86B H86B 106.2
C87B C86B C82B 111.3(15)
C87B C86B H86B 106.2
C87B C86B C88B 112.1(15)
C88B C86B C82B 114.2(16)
C88B C86B H86B 106.2
C86 C87 H87A 109.5
C86 C87 H87B 109.5
C86 C87 H87C 109.5
H87A C87 H87B 109.5
H87A C87 H87C 109.5
H87B C87 H87C 109.5
C86B C87B H87D 109.5
C86B C87B H87E 109.5
C86B C87B H87F 109.5
H87D C87B H87E 109.5
H87D C87B H87F 109.5
H87E C87B H87F 109.5
C86 C88 H88A 109.5
C86 C88 H88B 109.5
C86 C88 H88C 109.5
H88A C88 H88B 109.5
H88A C88 H88C 109.5
H88B C88 H88C 109.5
C86B C88B H88D 109.5
C86B C88B H88E 109.5
C86B C88B H88F 109.5
H88D C88B H88E 109.5
H88D C88B H88F 109.5
H88E C88B H88F 109.5
C90 C89 C76 119.1(7)
C90 C89 C94 121.6(7)
C94 C89 C76 119.1(7)
C89 C90 C95 122.3(7)
C91 C90 C89 118.3(7)
C91 C90 C95 119.4(7)
C90 C91 H91 119.7
C92 C91 C90 120.7(8)
C92 C91 H91 119.7
C91 C92 H92 119.6
C93 C92 C91 120.9(8)
C93 C92 H92 119.6
C92 C93 H93 119.4
C92 C93 C94 121.2(9)
C94 C93 H93 119.4
C89 C94 C98 121.8(7)
C93 C94 C89 117.3(8)
C93 C94 C98 120.9(8)
C90 C95 H95 107.7
C90 C95 H95A 107.2
C90 C95 C96 111.3(9)
C90 C95 C97B 111.3(10)
C96 C95 H95 107.7
C96B C95 C90 114.3(10)
C96B C95 H95A 107.2
C96B C95 C97B 109.4(12)
C97 C95 C90 114.4(9)
C97 C95 H95 107.7
C97 C95 C96 107.9(10)
C97B C95 H95A 107.2
C95 C96 H96A 109.5
C95 C96 H96B 109.5
C95 C96 H96C 109.5
H96A C96 H96B 109.5
H96A C96 H96C 109.5
H96B C96 H96C 109.5
C95 C96B H96D 109.5
C95 C96B H96E 109.5
C95 C96B H96F 109.5
H96D C96B H96E 109.5
H96D C96B H96F 109.5
H96E C96B H96F 109.5
C95 C97 H97A 109.5
C95 C97 H97B 109.5
C95 C97 H97C 109.5
H97A C97 H97B 109.5
H97A C97 H97C 109.5
H97B C97 H97C 109.5
C95 C97B H97D 109.5
C95 C97B H97E 109.5
C95 C97B H97F 109.5
H97D C97B H97E 109.5
H97D C97B H97F 109.5
H97E C97B H97F 109.5
C94 C98 H98 107.6
C94 C98 C99 110.4(8)
C94 C98 C100 113.0(8)
C99 C98 H98 107.6
C100 C98 H98 107.6
C100 C98 C99 110.5(8)
C98 C99 H99A 109.5
C98 C99 H99B 109.5
C98 C99 H99C 109.5
H99A C99 H99B 109.5
H99A C99 H99C 109.5
H99B C99 H99C 109.5
C98 C100 H10A 109.5
C98 C100 H10B 109.5
C98 C100 H10C 109.5
H10A C100 H10B 109.5
H10A C100 H10C 109.5
H10B C100 H10C 109.5

loop_
_geom_bond_atom_site_label_1
_geom_bond_atom_site_label_2
_geom_bond_distance
Mn1 Mn2 2.999(5)
Mn1 Mn2B 2.846(5)
Mn1 C1 1.901(7)
Mn1 C2 1.892(7)
Mn1 C4 1.848(7)
Mn1 C5 1.790(8)
Mn1 C6 1.856(8)
Mn2 C3 1.798(10)
Mn2 C7 1.841(16)
Mn2 C8 1.885(18)
Mn2 C9 1.80(2)
Mn2 C10 1.809(19)
Mn2B C3 1.967(10)
Mn2B C7B 1.861(17)
Mn2B C8B 1.809(17)
Mn2B C9B 1.81(2)
Mn2B C10B 1.824(17)
O4 C4 1.134(9)
O5 C5 1.149(9)
O6 C6 1.138(10)
O7 C7 1.154(19)
O7B C7B 1.136(19)
O8 C8 1.13(2)
O8B C8B 1.159(19)
O9 C9 1.15(2)
O9B C9B 1.19(2)
O10 C10 1.16(2)
O10B C10B 1.15(2)
N1 C1 1.169(9)
N1 C11 1.401(8)
N2 C2 1.182(9)
N2 C41 1.43(2)
N2 C41B 1.37(3)
N3 C3 1.145(11)
N3 C71 1.393(10)
C11 C12 1.413(9)
C11 C16 1.397(10)
C12 C13 1.379(10)
C12 C17 1.513(10)
C13 H13 0.9500
C13 C14 1.366(11)
C14 H14 0.9500
C14 C15 1.392(11)
C15 H15 0.9500
C15 C16 1.378(10)
C16 C29 1.507(10)
C17 C18 1.409(10)
C17 C22 1.393(11)
C18 C19 1.392(11)
C18 C23 1.519(11)
C19 H19 0.9500
C19 C20 1.361(12)
C20 H20 0.9500
C20 C21 1.383(12)
C21 H21 0.9500
C21 C22 1.413(12)
C22 C26 1.530(11)
C23 H23 1.0000
C23 C24 1.543(12)
C23 C25 1.528(12)
C24 H24A 0.9800
C24 H24B 0.9800
C24 H24C 0.9800
C25 H25A 0.9800
C25 H25B 0.9800
C25 H25C 0.9800
C26 H26 1.0000
C26 C27 1.539(12)
C26 C28 1.518(11)
C27 H27A 0.9800
C27 H27B 0.9800
C27 H27C 0.9800
C28 H28A 0.9800
C28 H28B 0.9800
C28 H28C 0.9800
C29 C30 1.409(11)
C29 C34 1.386(11)
C30 C31 1.387(13)
C30 C35 1.491(13)
C31 H31 0.9500
C31 C32 1.343(17)
C32 H32 0.9500
C32 C33 1.379(17)
C33 H33 0.9500
C33 C34 1.383(12)
C34 C38 1.518(12)
C35 H35 1.0000
C35 C36 1.529(14)
C35 C37 1.546(12)
C36 H36A 0.9800
C36 H36B 0.9800
C36 H36C 0.9800
C37 H37A 0.9800
C37 H37B 0.9800
C37 H37C 0.9800
C38 H38 1.0000
C38 C39 1.525(13)
C38 C40 1.496(12)
C39 H39A 0.9800
C39 H39B 0.9800
C39 H39C 0.9800
C40 H40A 0.9800
C40 H40B 0.9800
C40 H40C 0.9800
C41 C42 1.40(2)
C41 C46 1.40(2)
C41B C42B 1.40(3)
C41B C46B 1.40(3)
C42 C43 1.41(2)
C42 C47 1.490(18)
C42B C43B 1.36(3)
C42B C47B 1.49(3)
C43 H43 0.9500
C43 C44 1.373(19)
C43B H43B 0.9500
C43B C44B 1.40(3)
C44 H44 0.9500
C44 C45 1.35(2)
C44B H44B 0.9500
C44B C45B 1.35(3)
C45 H45 0.9500
C45 C46 1.390(18)
C45B H45B 0.9500
C45B C46B 1.38(3)
C46 C59 1.481(19)
C46B C59B 1.47(3)
C47 C48 1.38(2)
C47 C52 1.40(3)
C47B C48B 1.41(3)
C47B C52B 1.42(5)
C48 C49 1.359(19)
C48 C53 1.54(2)
C48B C49B 1.39(3)
C48B C53B 1.51(4)
C49 H49 0.9500
C49 C50 1.39(3)
C49B H49B 0.9500
C49B C50B 1.37(4)
C50 H50 0.9500
C50 C51 1.28(4)
C50B H50B 0.9500
C50B C51B 1.53(6)
C51 H51 0.9500
C51 C52 1.39(3)
C51B H51B 0.9500
C51B C52B 1.43(4)
C52 C56 1.54(3)
C52B C56B 1.52(5)
C53 H53 1.0000
C53 C54 1.55(2)
C53 C55 1.53(2)
C53B H53B 1.0000
C53B C54B 1.55(3)
C53B C55B 1.54(3)
C54 H54A 0.9800
C54 H54B 0.9800
C54 H54C 0.9800
C54B H54D 0.9800
C54B H54E 0.9800
C54B H54F 0.9800
C55 H55A 0.9800
C55 H55B 0.9800
C55 H55C 0.9800
C55B H55D 0.9800
C55B H55E 0.9800
C55B H55F 0.9800
C56 H56 1.0000
C56 C57 1.52(2)
C56 C58 1.52(3)
C56B H56B 1.0000
C56B C57B 1.56(4)
C56B C58B 1.49(5)
C57 H57A 0.9800
C57 H57B 0.9800
C57 H57C 0.9800
C57B H57D 0.9800
C57B H57E 0.9800
C57B H57F 0.9800
C58 H58A 0.9800
C58 H58B 0.9800
C58 H58C 0.9800
C58B H58D 0.9800
C58B H58E 0.9800
C58B H58F 0.9800
C59 C60 1.380(19)
C59 C64 1.45(2)
C59B C60B 1.39(3)
C59B C64B 1.39(3)
C60 C61 1.36(2)
C60 C65 1.56(2)
C60B C61B 1.41(3)
C60B C65B 1.48(3)
C61 H61 0.9500
C61 C62 1.41(2)
C61B H61B 0.9500
C61B C62B 1.35(3)
C62 H62 0.9500
C62 C63 1.37(2)
C62B H62B 0.9500
C62B C63B 1.34(3)
C63 H63 0.9500
C63 C64 1.39(2)
C63B H63B 0.9500
C63B C64B 1.40(3)
C64 C68 1.52(2)
C64B C68B 1.53(3)
C65 H65 1.0000
C65 C66 1.53(2)
C65 C67 1.49(2)
C65B H65B 1.0000
C65B C66B 1.50(3)
C65B C67B 1.57(3)
C66 H66A 0.9800
C66 H66B 0.9800
C66 H66C 0.9800
C66B H66D 0.9800
C66B H66E 0.9800
C66B H66F 0.9800
C67 H67A 0.9800
C67 H67B 0.9800
C67 H67C 0.9800
C67B H67D 0.9800
C67B H67E 0.9800
C67B H67F 0.9800
C68 H68 1.0000
C68 C69 1.52(2)
C68 C70 1.51(4)
C68B H68B 1.0000
C68B C69B 1.44(4)
C68B C70B 1.55(6)
C69 H69A 0.9800
C69 H69B 0.9800
C69 H69C 0.9800
C69B H69D 0.9800
C69B H69E 0.9800
C69B H69F 0.9800
C70 H70A 0.9800
C70 H70B 0.9800
C70 H70C 0.9800
C70B H70D 0.9800
C70B H70E 0.9800
C70B H70F 0.9800
C71 C72 1.394(11)
C71 C76 1.428(10)
C72 C73 1.390(10)
C72 C77 1.48(3)
C72 C77B 1.55(3)
C73 H73 0.9500
C73 C74 1.392(11)
C74 H74 0.9500
C74 C75 1.377(11)
C75 H75 0.9500
C75 C76 1.380(10)
C76 C89 1.504(10)
C77 C78 1.43(3)
C77 C82 1.40(3)
C77B C78B 1.37(3)
C77B C82B 1.40(3)
C78 C79 1.40(3)
C78 C83 1.52(2)
C78B C79B 1.40(3)
C78B C83B 1.53(3)
C79 H79 0.9500
C79 C80 1.39(3)
C79B H79B 0.9500
C79B C80B 1.36(3)
C80 H80 0.9500
C80 C81 1.41(2)
C80B H80B 0.9500
C80B C81B 1.36(3)
C81 H81 0.9500
C81 C82 1.35(2)
C81B H81B 0.9500
C81B C82B 1.42(3)
C82 C86 1.57(2)
C82B C86B 1.56(2)
C83 H83 1.0000
C83 C84 1.52(3)
C83 C85 1.49(4)
C83B H83B 1.0000
C83B C84B 1.49(4)
C83B C85B 1.65(4)
C84 H84A 0.9800
C84 H84B 0.9800
C84 H84C 0.9800
C84B H84D 0.9800
C84B H84E 0.9800
C84B H84F 0.9800
C85 H85A 0.9800
C85 H85B 0.9800
C85 H85C 0.9800
C85B H85D 0.9800
C85B H85E 0.9800
C85B H85F 0.9800
C86 H86 1.0000
C86 C87 1.53(2)
C86 C88 1.54(2)
C86B H86B 1.0000
C86B C87B 1.51(2)
C86B C88B 1.52(2)
C87 H87A 0.9800
C87 H87B 0.9800
C87 H87C 0.9800
C87B H87D 0.9800
C87B H87E 0.9800
C87B H87F 0.9800
C88 H88A 0.9800
C88 H88B 0.9800
C88 H88C 0.9800
C88B H88D 0.9800
C88B H88E 0.9800
C88B H88F 0.9800
C89 C90 1.398(11)
C89 C94 1.412(10)
C90 C91 1.392(11)
C90 C95 1.524(10)
C91 H91 0.9500
C91 C92 1.382(13)
C92 H92 0.9500
C92 C93 1.359(13)
C93 H93 0.9500
C93 C94 1.406(12)
C94 C98 1.508(11)
C95 H95 1.0000
C95 H95A 1.0000
C95 C96 1.562(17)
C95 C96B 1.51(2)
C95 C97 1.506(17)
C95 C97B 1.56(2)
C96 H96A 0.9800
C96 H96B 0.9800
C96 H96C 0.9800
C96B H96D 0.9800
C96B H96E 0.9800
C96B H96F 0.9800
C97 H97A 0.9800
C97 H97B 0.9800
C97 H97C 0.9800
C97B H97D 0.9800
C97B H97E 0.9800
C97B H97F 0.9800
C98 H98 1.0000
C98 C99 1.534(13)
C98 C100 1.532(12)
C99 H99A 0.9800
C99 H99B 0.9800
C99 H99C 0.9800
C100 H10A 0.9800
C100 H10B 0.9800
C100 H10C 0.9800

loop_
_twin_individual_id
_twin_individual_mass_fraction_refined
1 0.9756(8)
2 0.0244(8)
